data_1554542
loop_
_publ_author_name
'Wang, Shitao'
'Shang, Jihai'
'Yan, Chaoxian'
'Wang, Wenbo'
'Yuan, Chengshan'
'Zhang, Hao-Li'
'Shao, Xiangfeng'

_publ_section_title
;
 Trichalcogenasumanenes containing various chalcogen atoms: synthesis,
 structure, properties, and chemical reactivity
;
_journal_issue 2
_journal_name_full 'Organic Chemistry Frontiers'
_journal_page_first 263
_journal_paper_doi 10.1039/C8QO01220B
_journal_volume 6
_journal_year 2019
_chemical_formula_moiety 'C42 H54 O6 S2 Se'
_chemical_formula_sum 'C42 H54 O6 S2 Se'
_chemical_formula_weight 797.93
_chemical_melting_point 419
_chemical_name_common 2S1Se
_chemical_name_systematic 2S1Se
_space_group_crystal_system triclinic
_space_group_IT_number 2
_space_group_name_Hall '-P 1'
_space_group_name_H-M_alt 'P -1'
_atom_sites_solution_hydrogens geom
_audit_creation_method SHELXL-2016/6
_audit_update_record
;
2018-09-14 deposited with the CCDC.
2018-12-05 downloaded from the CCDC.
;
_cell_angle_alpha 86.466(5)
_cell_angle_beta 83.674(5)
_cell_angle_gamma 83.298(5)
_cell_formula_units_Z 8
_cell_length_a 14.2625(6)
_cell_length_b 18.0213(12)
_cell_length_c 31.3062(19)
_cell_measurement_reflns_used 2197
_cell_measurement_temperature 173(1)
_cell_measurement_theta_max 18.1050
_cell_measurement_theta_min 3.6940
_cell_volume 7933.2(8)
_computing_cell_refinement
;
CrysAlisPro, Agilent Technologies,
Version 1.171.37.33 (release 27-03-2014 CrysAlis171 .NET)
(compiled Mar 27 2014,17:12:48)
;
_computing_data_collection
;
CrysAlisPro, Agilent Technologies,
Version 1.171.37.33 (release 27-03-2014 CrysAlis171 .NET)
(compiled Mar 27 2014,17:12:48)
;
_computing_data_reduction
;
CrysAlisPro, Agilent Technologies,
Version 1.171.37.33 (release 27-03-2014 CrysAlis171 .NET)
(compiled Mar 27 2014,17:12:48)
;
_computing_molecular_graphics Mercury
_computing_publication_material Mercury
_computing_structure_refinement 'SHELXL-2016/6 (Sheldrick, 2016)'
_computing_structure_solution SIR2004
_diffrn_ambient_temperature 173(1)
_diffrn_detector_area_resol_mean 16.0733
_diffrn_measured_fraction_theta_full 0.998
_diffrn_measured_fraction_theta_max 0.888
_diffrn_measurement_device_type 'SuperNova, Dual, Cu at zero, Eos'
_diffrn_measurement_method '\w scans'
_diffrn_radiation_type MoK\a
_diffrn_radiation_wavelength 0.71073
_diffrn_reflns_av_R_equivalents 0.2024
_diffrn_reflns_av_unetI/netI 0.4495
_diffrn_reflns_Laue_measured_fraction_full 0.998
_diffrn_reflns_Laue_measured_fraction_max 0.888
_diffrn_reflns_limit_h_max 19
_diffrn_reflns_limit_h_min -18
_diffrn_reflns_limit_k_max 22
_diffrn_reflns_limit_k_min -24
_diffrn_reflns_limit_l_max 23
_diffrn_reflns_limit_l_min -41
_diffrn_reflns_number 72965
_diffrn_reflns_point_group_measured_fraction_full 0.998
_diffrn_reflns_point_group_measured_fraction_max 0.888
_diffrn_reflns_theta_full 25.242
_diffrn_reflns_theta_max 28.570
_diffrn_reflns_theta_min 3.241
_diffrn_source 'SuperNova (Mo) X-ray Source'
_exptl_absorpt_coefficient_mu 1.098
_exptl_absorpt_correction_T_max 1.00000
_exptl_absorpt_correction_T_min 0.79939
_exptl_absorpt_correction_type multi-scan
_exptl_absorpt_process_details
;
CrysAlisPro, Agilent Technologies,
Version 1.171.37.33 (release 27-03-2014 CrysAlis171 .NET)
(compiled Mar 27 2014,17:12:48)
Empirical absorption correction using spherical harmonics,
 implemented in SCALE3 ABSPACK scaling algorithm.
;
_exptl_crystal_colour 'pale yellow'
_exptl_crystal_density_diffrn 1.336
_exptl_crystal_density_meas ?
_exptl_crystal_density_method 'not measured'
_exptl_crystal_description needle
_exptl_crystal_F_000 3360
_exptl_crystal_size_max 0.39
_exptl_crystal_size_mid 0.09
_exptl_crystal_size_min 0.07
_refine_diff_density_max 1.033
_refine_diff_density_min -0.509
_refine_diff_density_rms 0.109
_refine_ls_extinction_method none
_refine_ls_goodness_of_fit_ref 0.978
_refine_ls_hydrogen_treatment constr
_refine_ls_matrix_type full
_refine_ls_number_parameters 1861
_refine_ls_number_reflns 35946
_refine_ls_number_restraints 13
_refine_ls_restrained_S_all 0.979
_refine_ls_R_factor_all 0.3577
_refine_ls_R_factor_gt 0.1279
_refine_ls_shift/su_max 3.607
_refine_ls_shift/su_mean 0.019
_refine_ls_structure_factor_coef Fsqd
_refine_ls_weighting_details 'w=1/[\s^2^(Fo^2^)+(0.0697P)^2^] where P=(Fo^2^+2Fc^2^)/3'
_refine_ls_weighting_scheme calc
_refine_ls_wR_factor_gt 0.2179
_refine_ls_wR_factor_ref 0.3316
_reflns_Friedel_coverage 0.000
_reflns_number_gt 9760
_reflns_number_total 35946
_reflns_threshold_expression 'I > 2\s(I)'
_cod_data_source_file c8qo01220b2.cif
_cod_data_source_block 2S1Se
_cod_depositor_comments
;
The following automatic conversions were performed:

data item '_exptl_crystal_density_meas' value 'not measured' was
changed to '?' -- the value is perceived as not measured.

Automatic conversion script
Id: cif_fix_values 6909 2019-04-08 15:41:33Z antanas 
;
_cod_database_code 1554542
_shelx_shelxl_version_number 2016/6
_shelx_space_group_comment
;
The symmetry employed for this shelxl refinement is uniquely defined
by the following loop, which should always be used as a source of
symmetry information in preference to the above space-group names.
They are only intended as comments.
;
_shelx_estimated_absorpt_t_min 0.79939
_shelx_estimated_absorpt_t_max 1.00000

loop_
_space_group_symop_operation_xyz
'x, y, z'
'-x, -y, -z'

loop_
_atom_site_label
_atom_site_type_symbol
_atom_site_fract_x
_atom_site_fract_y
_atom_site_fract_z
_atom_site_U_iso_or_equiv
_atom_site_adp_type
_atom_site_occupancy
_atom_site_site_symmetry_order
_atom_site_calc_flag
_atom_site_refinement_flags_posn
_atom_site_refinement_flags_adp
_atom_site_refinement_flags_occupancy
_atom_site_disorder_assembly
_atom_site_disorder_group
C1A C 1.2118(6) 0.6779(6) 0.2421(4) 0.032(3) Uani 1 1 d . U . . .
C2A C 1.2128(6) 0.7330(6) 0.2090(4) 0.034(3) Uani 1 1 d . . . . .
C3A C 1.1973(6) 0.8087(6) 0.2151(4) 0.036(3) Uani 1 1 d . . . . .
C4A C 1.1868(6) 0.8316(6) 0.2584(3) 0.028(3) Uani 1 1 d . . . . .
C5A C 1.1839(6) 0.7785(6) 0.2930(4) 0.037(3) Uani 1 1 d . . . . .
C6A C 1.1971(6) 0.7024(5) 0.2852(4) 0.030(3) Uani 1 1 d . . . . .
C7A C 1.2458(7) 0.7063(6) 0.1690(4) 0.035(3) Uani 1 1 d . . . . .
C8A C 1.2613(6) 0.7609(6) 0.1342(4) 0.034(3) Uani 1 1 d . . . . .
C9A C 1.2469(6) 0.8383(6) 0.1419(4) 0.034(3) Uani 1 1 d . . . . .
C10A C 1.2184(6) 0.8641(6) 0.1842(4) 0.035(3) Uani 1 1 d . . . . .
C11A C 1.1946(6) 0.9073(6) 0.2626(3) 0.030(3) Uani 1 1 d . . . . .
C12A C 1.1948(6) 0.9275(6) 0.3049(4) 0.039(3) Uani 1 1 d . . . . .
C13A C 1.1909(6) 0.8745(7) 0.3398(4) 0.040(3) Uani 1 1 d . . . . .
C14A C 1.1906(6) 0.7989(6) 0.3343(3) 0.032(3) Uani 1 1 d . . . . .
C15A C 1.2145(6) 0.6539(6) 0.3191(3) 0.030(3) Uani 1 1 d . . . . .
C16A C 1.2431(6) 0.5786(6) 0.3110(4) 0.039(3) Uani 1 1 d . . . . .
C17A C 1.2554(7) 0.5540(6) 0.2680(4) 0.042(3) Uani 1 1 d . . . . .
C18A C 1.2442(6) 0.6055(5) 0.2317(3) 0.030(3) Uani 1 1 d . . . . .
C19A C 1.2422(8) 0.7554(7) 0.0595(3) 0.047(3) Uani 1 1 d . . . . .
H19A H 1.256099 0.802979 0.045554 0.057 Uiso 1 1 calc R U . . .
H19B H 1.175277 0.759403 0.069983 0.057 Uiso 1 1 calc R U . . .
C20A C 1.2653(15) 0.6931(12) 0.0272(6) 0.136(9) Uani 1 1 d . . . . .
H20A H 1.233487 0.708004 0.001709 0.164 Uiso 1 1 calc R U . . .
H20B H 1.333121 0.687256 0.018629 0.164 Uiso 1 1 calc R U . . .
C21A C 1.2383(14) 0.6260(14) 0.0437(6) 0.147(9) Uani 1 1 d . . . . .
H21A H 1.169858 0.631156 0.050230 0.177 Uiso 1 1 calc R U . . .
H21B H 1.266217 0.613238 0.070395 0.177 Uiso 1 1 calc R U . . .
C22A C 1.2676(10) 0.5616(9) 0.0130(5) 0.105(6) Uani 1 1 d . . . . .
H22A H 1.235478 0.571502 -0.012463 0.158 Uiso 1 1 calc R U . . .
H22B H 1.250708 0.515496 0.027149 0.158 Uiso 1 1 calc R U . . .
H22C H 1.334997 0.557566 0.005234 0.158 Uiso 1 1 calc R U . . .
C23A C 1.2382(7) 0.9617(6) 0.1066(4) 0.043(3) Uani 1 1 d . . . . .
H23A H 1.279221 0.986831 0.122319 0.052 Uiso 1 1 calc R U . . .
H23B H 1.174129 0.969498 0.120795 0.052 Uiso 1 1 calc R U . . .
C24A C 1.2406(8) 0.9930(6) 0.0613(4) 0.054(4) Uani 1 1 d . . . . .
H24A H 1.220851 1.046361 0.061767 0.065 Uiso 1 1 calc R U . . .
H24B H 1.194551 0.970685 0.047070 0.065 Uiso 1 1 calc R U . . .
C25A C 1.3366(8) 0.9810(8) 0.0346(4) 0.067(4) Uani 1 1 d . . . . .
H25A H 1.331270 1.006084 0.006515 0.081 Uiso 1 1 calc R U . . .
H25B H 1.351897 0.927930 0.030345 0.081 Uiso 1 1 calc R U . . .
C26A C 1.4182(11) 1.0090(10) 0.0542(6) 0.132(7) Uani 1 1 d . . . . .
H26A H 1.397325 1.056651 0.066133 0.198 Uiso 1 1 calc R U . . .
H26B H 1.469995 1.014207 0.032243 0.198 Uiso 1 1 calc R U . . .
H26C H 1.438790 0.973843 0.076442 0.198 Uiso 1 1 calc R U . . .
C27A C 1.1168(8) 1.0440(8) 0.3303(5) 0.086(5) Uani 1 1 d . . . . .
H27A H 1.072461 1.052157 0.308710 0.103 Uiso 1 1 calc R U . . .
H27B H 1.088083 1.014909 0.354331 0.103 Uiso 1 1 calc R U . . .
C28A C 1.1326(14) 1.1140(9) 0.3447(9) 0.220(16) Uani 1 1 d . . . . .
H28A H 1.172125 1.104855 0.368200 0.264 Uiso 1 1 calc R U . . .
H28B H 1.071988 1.138978 0.356246 0.264 Uiso 1 1 calc R U . . .
C29A C 1.1764(13) 1.1643(9) 0.3131(9) 0.181(14) Uani 1 1 d . . . . .
H29A H 1.131906 1.188723 0.294010 0.217 Uiso 1 1 calc R U . . .
H29B H 1.231126 1.139458 0.296393 0.217 Uiso 1 1 calc R U . . .
C30A C 1.2066(14) 1.2223(14) 0.3462(8) 0.206(13) Uani 1 1 d . . . . .
H30A H 1.201626 1.200284 0.374934 0.309 Uiso 1 1 calc R U . . .
H30B H 1.165097 1.268160 0.345101 0.309 Uiso 1 1 calc R U . . .
H30C H 1.270877 1.232459 0.337850 0.309 Uiso 1 1 calc R U . . .
C31A C 1.1708(8) 0.8632(7) 0.4171(4) 0.052(3) Uani 1 1 d . . . . .
H31A H 1.221703 0.825334 0.423943 0.063 Uiso 1 1 calc R U . . .
H31B H 1.115567 0.838509 0.413334 0.063 Uiso 1 1 calc R U . . .
C32A C 1.1469(14) 0.9179(12) 0.4539(5) 0.143(8) Uani 1 1 d . . . . .
H32A H 1.090615 0.950966 0.447992 0.172 Uiso 1 1 calc R U . . .
H32B H 1.130854 0.889008 0.480352 0.172 Uiso 1 1 calc R U . . .
C33A C 1.2179(14) 0.9623(13) 0.4611(5) 0.152(10) Uani 1 1 d . . . . .
H33A H 1.196084 0.993729 0.485114 0.183 Uiso 1 1 calc R U . . .
H33B H 1.232330 0.994427 0.435806 0.183 Uiso 1 1 calc R U . . .
C34A C 1.3142(14) 0.9068(14) 0.4719(7) 0.202(12) Uani 1 1 d . . . . .
H34A H 1.297578 0.870559 0.494420 0.304 Uiso 1 1 calc R U . . .
H34B H 1.359802 0.936024 0.480963 0.304 Uiso 1 1 calc R U . . .
H34C H 1.340979 0.881457 0.446524 0.304 Uiso 1 1 calc R U . . .
C35A C 1.1885(9) 0.4799(8) 0.3567(5) 0.099(6) Uani 1 1 d . . . . .
H35A H 1.160881 0.468588 0.331171 0.119 Uiso 1 1 calc R U . . .
H35B H 1.138719 0.506927 0.375220 0.119 Uiso 1 1 calc R U . . .
C36A C 1.2219(18) 0.4068(15) 0.3800(8) 0.175(11) Uani 1 1 d . . . . .
H36A H 1.171426 0.374571 0.384863 0.210 Uiso 1 1 calc R U . . .
H36B H 1.275955 0.380610 0.363530 0.210 Uiso 1 1 calc R U . . .
C37A C 1.246(2) 0.4272(17) 0.4179(10) 0.248(17) Uani 1 1 d . . . . .
H37A H 1.191837 0.449272 0.435873 0.298 Uiso 1 1 calc R U . . .
H37B H 1.294359 0.461663 0.413513 0.298 Uiso 1 1 calc R U . . .
C38A C 1.289(2) 0.3450(16) 0.4382(11) 0.31(2) Uani 1 1 d . . . . .
H38A H 1.290174 0.307916 0.417352 0.472 Uiso 1 1 calc R U . . .
H38B H 1.248939 0.331811 0.463599 0.472 Uiso 1 1 calc R U . . .
H38C H 1.351980 0.347610 0.445441 0.472 Uiso 1 1 calc R U . . .
C39A C 1.2839(7) 0.4462(6) 0.2252(4) 0.046(3) Uani 1 1 d . . . . .
H39A H 1.337504 0.458283 0.205127 0.055 Uiso 1 1 calc R U . . .
H39B H 1.225986 0.464704 0.212553 0.055 Uiso 1 1 calc R U . . .
C40A C 1.2885(8) 0.3627(6) 0.2340(4) 0.057(4) Uani 1 1 d . . . . .
H40A H 1.287271 0.338986 0.207071 0.068 Uiso 1 1 calc R U . . .
H40B H 1.232644 0.351498 0.252739 0.068 Uiso 1 1 calc R U . . .
C41A C 1.3779(9) 0.3291(7) 0.2550(4) 0.069(4) Uani 1 1 d . . . . .
H41A H 1.382051 0.355149 0.280800 0.083 Uiso 1 1 calc R U . . .
H41B H 1.372577 0.276872 0.263374 0.083 Uiso 1 1 calc R U . . .
C42A C 1.4691(8) 0.3350(7) 0.2242(5) 0.077(5) Uani 1 1 d . . . . .
H42A H 1.462040 0.314772 0.197189 0.115 Uiso 1 1 calc R U . . .
H42B H 1.522028 0.307410 0.236597 0.115 Uiso 1 1 calc R U . . .
H42C H 1.480097 0.386587 0.219491 0.115 Uiso 1 1 calc R U . . .
O1A O 1.2986(4) 0.7375(4) 0.0948(2) 0.043(2) Uani 1 1 d . . . . .
O2A O 1.2698(4) 0.8835(4) 0.1063(2) 0.0399(19) Uani 1 1 d . . . . .
O3A O 1.2032(4) 1.0017(4) 0.3123(2) 0.043(2) Uani 1 1 d . . . . .
O4A O 1.1987(5) 0.9044(4) 0.3791(2) 0.044(2) Uani 1 1 d . . . . .
O5A O 1.2616(5) 0.5282(4) 0.3439(2) 0.045(2) Uani 1 1 d . . . . .
O6A O 1.2860(4) 0.4804(4) 0.2653(2) 0.044(2) Uani 1 1 d . . . . .
S1A S 1.27116(11) 0.60330(10) 0.17231(6) 0.0350(5) Uani 0.6667 1 d . . P A 1
S2A S 1.21000(12) 0.95573(11) 0.20989(7) 0.0403(5) Uani 0.6667 1 d . . P B 1
S3A S 1.20667(12) 0.70898(11) 0.36823(6) 0.0412(5) Uani 0.6667 1 d . . P C 1
Se1A Se 1.27116(11) 0.60330(10) 0.17231(6) 0.0350(5) Uani 0.3333 1 d . . P A 2
Se2A Se 1.21000(12) 0.95573(11) 0.20989(7) 0.0403(5) Uani 0.3333 1 d . . P B 2
Se3A Se 1.20667(12) 0.70898(11) 0.36823(6) 0.0412(5) Uani 0.3333 1 d . . P C 2
C1B C 0.9643(6) 0.7016(6) 0.2173(4) 0.033(3) Uani 1 1 d . . . . .
C2B C 0.9561(6) 0.7768(6) 0.2026(4) 0.030(3) Uani 1 1 d . . . . .
C3B C 0.9408(6) 0.8334(6) 0.2310(4) 0.033(3) Uani 1 1 d . . . . .
C4B C 0.9319(6) 0.8154(6) 0.2761(3) 0.033(3) Uani 1 1 d . . . . .
C5B C 0.9388(6) 0.7406(6) 0.2907(4) 0.035(3) Uani 1 1 d . . . . .
C6B C 0.9543(6) 0.6846(6) 0.2612(4) 0.037(3) Uani 1 1 d . . . . .
C7B C 0.9848(6) 0.7924(5) 0.1604(3) 0.029(2) Uani 1 1 d . . . . .
C8B C 0.9923(6) 0.8682(6) 0.1455(4) 0.036(3) Uani 1 1 d . . . . .
C9B C 0.9781(6) 0.9248(6) 0.1751(4) 0.033(3) Uani 1 1 d . . . . .
C10B C 0.9514(6) 0.9075(5) 0.2201(3) 0.027(2) Uani 1 1 d . . . . .
C11B C 0.9376(6) 0.8734(6) 0.3030(4) 0.041(3) Uani 1 1 d . . . . .
C12B C 0.9435(6) 0.8533(6) 0.3459(4) 0.032(3) Uani 1 1 d . . . . .
C13B C 0.9507(6) 0.7770(6) 0.3610(4) 0.038(3) Uani 1 1 d . . . . .
C14B C 0.9511(6) 0.7194(6) 0.3335(3) 0.031(3) Uani 1 1 d . . . . .
C15B C 0.9801(6) 0.6138(6) 0.2775(3) 0.033(3) Uani 1 1 d . . . . .
C16B C 1.0128(6) 0.5576(6) 0.2474(4) 0.032(3) Uani 1 1 d . . . . .
C17B C 1.0207(7) 0.5760(6) 0.2029(4) 0.038(3) Uani 1 1 d . . . . .
C18B C 0.9986(6) 0.6503(6) 0.1859(3) 0.036(3) Uani 1 1 d . . . . .
C19B C 0.9580(8) 0.9294(7) 0.0797(4) 0.054(4) Uani 1 1 d . . . . .
H19C H 0.895313 0.931063 0.095413 0.065 Uiso 1 1 calc R U . . .
H19D H 0.975746 0.980003 0.076678 0.065 Uiso 1 1 calc R U . . .
C20B C 0.9551(14) 0.9024(12) 0.0381(5) 0.166(11) Uani 1 1 d . . . . .
H20C H 0.893680 0.883402 0.040627 0.200 Uiso 1 1 calc R U . . .
H20D H 0.947672 0.948059 0.020195 0.200 Uiso 1 1 calc R U . . .
C21B C 1.0036(17) 0.8595(14) 0.0143(6) 0.233(17) Uani 1 1 d . . . . .
H21C H 1.011136 0.813226 0.031724 0.279 Uiso 1 1 calc R U . . .
H21D H 1.065265 0.878049 0.011239 0.279 Uiso 1 1 calc R U . . .
C22B C 0.9944(11) 0.8351(10) -0.0283(5) 0.123(7) Uani 1 1 d . . . . .
H22D H 0.962135 0.790909 -0.025666 0.184 Uiso 1 1 calc R U . . .
H22E H 1.056324 0.824248 -0.043437 0.184 Uiso 1 1 calc R U . . .
H22F H 0.958638 0.874020 -0.043981 0.184 Uiso 1 1 calc R U . . .
C23B C 0.9490(7) 1.0583(6) 0.1807(4) 0.048(3) Uani 1 1 d . . . . .
H23C H 0.975170 1.061106 0.207810 0.057 Uiso 1 1 calc R U . . .
H23D H 0.881706 1.053800 0.186670 0.057 Uiso 1 1 calc R U . . .
C24B C 0.9644(8) 1.1267(6) 0.1527(4) 0.062(4) Uani 1 1 d . . . . .
H24C H 0.922375 1.168463 0.164400 0.075 Uiso 1 1 calc R U . . .
H24D H 0.946989 1.119255 0.124325 0.075 Uiso 1 1 calc R U . . .
C25B C 1.0661(10) 1.1470(8) 0.1482(5) 0.090(5) Uani 1 1 d . . . . .
H25C H 1.109988 1.102147 0.143642 0.108 Uiso 1 1 calc R U . . .
H25D H 1.075660 1.181177 0.123372 0.108 Uiso 1 1 calc R U . . .
C26B C 1.0865(11) 1.1833(11) 0.1883(7) 0.170(10) Uani 1 1 d . . . . .
H26D H 1.032802 1.217595 0.197956 0.255 Uiso 1 1 calc R U . . .
H26E H 1.141316 1.209762 0.181743 0.255 Uiso 1 1 calc R U . . .
H26F H 1.098211 1.145319 0.210596 0.255 Uiso 1 1 calc R U . . .
C27B C 0.8746(8) 0.9209(6) 0.4073(4) 0.058(4) Uani 1 1 d D . . . .
H27C H 0.890540 0.893323 0.433599 0.070 Uiso 1 1 calc R U . . .
H27D H 0.818358 0.902798 0.398726 0.070 Uiso 1 1 calc R U . . .
C28B C 0.8532(15) 1.0056(10) 0.4159(6) 0.179(11) Uani 1 1 d D . . . .
H28C H 0.800227 1.011194 0.438119 0.214 Uiso 1 1 calc R U . . .
H28D H 0.907756 1.020702 0.427587 0.214 Uiso 1 1 calc R U . . .
C29B C 0.8320(17) 1.0556(10) 0.3820(7) 0.218(14) Uani 1 1 d D . . . .
H29C H 0.774326 1.044727 0.371047 0.262 Uiso 1 1 calc R U . . .
H29D H 0.883138 1.050799 0.358812 0.262 Uiso 1 1 calc R U . . .
C30B C 0.8186(14) 1.1373(9) 0.3979(6) 0.161(9) Uani 1 1 d D . . . .
H30D H 0.860603 1.140954 0.419409 0.242 Uiso 1 1 calc R U . . .
H30E H 0.754158 1.149327 0.409872 0.242 Uiso 1 1 calc R U . . .
H30F H 0.832954 1.171691 0.374013 0.242 Uiso 1 1 calc R U . . .
C31B C 0.9479(7) 0.6942(7) 0.4262(4) 0.052(3) Uani 1 1 d . . . . .
H31C H 1.001023 0.657088 0.418556 0.063 Uiso 1 1 calc R U . . .
H31D H 0.890785 0.677356 0.417749 0.063 Uiso 1 1 calc R U . . .
C32B C 0.9373(10) 0.7050(9) 0.4747(4) 0.089(5) Uani 1 1 d . . . . .
H32C H 0.880892 0.739410 0.481674 0.106 Uiso 1 1 calc R U . . .
H32D H 0.927110 0.657341 0.489573 0.106 Uiso 1 1 calc R U . . .
C33B C 1.0153(15) 0.7325(12) 0.4907(6) 0.168(10) Uani 1 1 d . . . . .
H33C H 1.029838 0.777774 0.474206 0.202 Uiso 1 1 calc R U . . .
H33D H 1.070488 0.695695 0.486855 0.202 Uiso 1 1 calc R U . . .
C34B C 0.9953(19) 0.7492(15) 0.5380(7) 0.249(14) Uani 1 1 d . . . . .
H34D H 0.945083 0.789343 0.541539 0.374 Uiso 1 1 calc R U . . .
H34E H 1.051547 0.763317 0.548060 0.374 Uiso 1 1 calc R U . . .
H34F H 0.976704 0.705359 0.554214 0.374 Uiso 1 1 calc R U . . .
C35B C 0.9988(8) 0.4251(6) 0.2502(4) 0.057(4) Uani 1 1 d . . . . .
H35C H 1.033196 0.405508 0.224054 0.068 Uiso 1 1 calc R U . . .
H35D H 0.934237 0.442091 0.244303 0.068 Uiso 1 1 calc R U . . .
C36B C 0.9980(9) 0.3637(7) 0.2856(5) 0.073(4) Uani 1 1 d . . . . .
H36C H 0.977212 0.319584 0.274888 0.087 Uiso 1 1 calc R U . . .
H36D H 1.061871 0.350586 0.293492 0.087 Uiso 1 1 calc R U . . .
C37B C 0.9329(10) 0.3877(8) 0.3248(5) 0.095(5) Uani 1 1 d . . . . .
H37C H 0.956070 0.429470 0.336973 0.114 Uiso 1 1 calc R U . . .
H37D H 0.869691 0.403855 0.316790 0.114 Uiso 1 1 calc R U . . .
C38B C 0.9293(10) 0.3233(9) 0.3577(5) 0.110(6) Uani 1 1 d . . . . .
H38D H 0.917226 0.279437 0.344146 0.165 Uiso 1 1 calc R U . . .
H38E H 0.879414 0.335357 0.380171 0.165 Uiso 1 1 calc R U . . .
H38F H 0.988893 0.313846 0.369683 0.165 Uiso 1 1 calc R U . . .
C39B C 1.0456(7) 0.5265(6) 0.1323(3) 0.042(3) Uani 1 1 d . . . . .
H39C H 1.083277 0.563832 0.117844 0.050 Uiso 1 1 calc R U . . .
H39D H 0.979308 0.541788 0.128810 0.050 Uiso 1 1 calc R U . . .
C40B C 1.0763(7) 0.4515(7) 0.1142(4) 0.056(4) Uani 1 1 d . . . . .
H40C H 1.063213 0.454330 0.084323 0.067 Uiso 1 1 calc R U . . .
H40D H 1.037754 0.415517 0.129495 0.067 Uiso 1 1 calc R U . . .
C41B C 1.1814(9) 0.4219(8) 0.1162(4) 0.081(5) Uani 1 1 d . . . . .
H41C H 1.220151 0.461061 0.105279 0.097 Uiso 1 1 calc R U . . .
H41D H 1.192247 0.410175 0.145990 0.097 Uiso 1 1 calc R U . . .
C42B C 1.2131(10) 0.3529(9) 0.0907(5) 0.114(7) Uani 1 1 d . . . . .
H42D H 1.167246 0.317672 0.096844 0.170 Uiso 1 1 calc R U . . .
H42E H 1.273543 0.330490 0.098673 0.170 Uiso 1 1 calc R U . . .
H42F H 1.218646 0.366792 0.060523 0.170 Uiso 1 1 calc R U . . .
O1B O 1.0243(4) 0.8831(4) 0.1036(2) 0.0405(19) Uani 1 1 d . . . . .
O2B O 0.9958(4) 0.9952(4) 0.1582(2) 0.0401(19) Uani 1 1 d . . . . .
O3B O 0.9519(4) 0.9080(4) 0.3741(2) 0.0395(19) Uani 1 1 d . . . . .
O4B O 0.9642(5) 0.7669(4) 0.4044(2) 0.045(2) Uani 1 1 d . . . . .
O5B O 1.0432(4) 0.4873(4) 0.2626(2) 0.0371(18) Uani 1 1 d . . . . .
O6B O 1.0598(4) 0.5183(4) 0.1779(2) 0.0402(19) Uani 1 1 d . . . . .
S1B S 1.01702(11) 0.70259(10) 0.13262(6) 0.0380(5) Uani 0.6667 1 d . . P D 1
S2B S 0.94425(12) 0.96157(11) 0.27051(6) 0.0389(5) Uani 0.6667 1 d . . P E 1
S3B S 0.97800(12) 0.61331(11) 0.33688(6) 0.0405(5) Uani 0.6667 1 d . . P F 1
Se1B Se 1.01702(11) 0.70259(10) 0.13262(6) 0.0380(5) Uani 0.3333 1 d . . P D 2
Se2B Se 0.94425(12) 0.96157(11) 0.27051(6) 0.0389(5) Uani 0.3333 1 d . . P E 2
Se3B Se 0.97800(12) 0.61331(11) 0.33688(6) 0.0405(5) Uani 0.3333 1 d . . P F 2
C1C C 0.7116(6) 0.7288(6) 0.2054(3) 0.031(3) Uani 1 1 d . . . . .
C2C C 0.6986(6) 0.8060(6) 0.2124(3) 0.026(2) Uani 1 1 d . . . . .
C3C C 0.6851(6) 0.8285(6) 0.2550(4) 0.036(3) Uani 1 1 d . . . . .
C4C C 0.6846(6) 0.7751(6) 0.2898(4) 0.030(3) Uani 1 1 d . . . . .
C5C C 0.6970(6) 0.6991(6) 0.2824(4) 0.034(3) Uani 1 1 d . . . . .
C6C C 0.7124(6) 0.6760(6) 0.2393(4) 0.032(3) Uani 1 1 d . . . . .
C7C C 0.7219(6) 0.8540(6) 0.1785(4) 0.036(3) Uani 1 1 d . . . . .
C8C C 0.7213(7) 0.9291(6) 0.1890(4) 0.038(3) Uani 1 1 d . . . . .
C9C C 0.7077(6) 0.9541(6) 0.2312(4) 0.035(3) Uani 1 1 d . . . . .
C10C C 0.6910(6) 0.9023(5) 0.2661(3) 0.025(2) Uani 1 1 d . . . . .
C11C C 0.6917(6) 0.8016(6) 0.3303(4) 0.034(3) Uani 1 1 d . . . . .
C12C C 0.7085(6) 0.7465(6) 0.3634(4) 0.035(3) Uani 1 1 d . . . . .
C13C C 0.7207(7) 0.6700(6) 0.3559(4) 0.035(3) Uani 1 1 d . . . . .
C14C C 0.7170(6) 0.6450(6) 0.3141(3) 0.030(3) Uani 1 1 d . . . . .
C15C C 0.7450(6) 0.6029(6) 0.2344(3) 0.034(3) Uani 1 1 d . . . . .
C16C C 0.7742(6) 0.5813(6) 0.1919(4) 0.031(3) Uani 1 1 d . . . . .
C17C C 0.7732(6) 0.6331(6) 0.1572(4) 0.037(3) Uani 1 1 d . . . . .
C18C C 0.7452(6) 0.7116(6) 0.1641(3) 0.031(3) Uani 1 1 d . . . . .
C19C C 0.6704(10) 1.0260(9) 0.1391(5) 0.107(6) Uani 1 1 d . . . . .
H19E H 0.629057 1.048949 0.162530 0.129 Uiso 1 1 calc R U . . .
H19F H 0.633696 0.995874 0.124112 0.129 Uiso 1 1 calc R U . . .
C20C C 0.7097(13) 1.0858(13) 0.1085(8) 0.221(15) Uani 1 1 d . . . . .
H20E H 0.760108 1.105814 0.121041 0.265 Uiso 1 1 calc R U . . .
H20F H 0.736867 1.063534 0.081848 0.265 Uiso 1 1 calc R U . . .
C21C C 0.6369(18) 1.1468(18) 0.0991(13) 0.32(3) Uani 1 1 d . . . . .
H21E H 0.580864 1.128054 0.090751 0.385 Uiso 1 1 calc R U . . .
H21F H 0.618865 1.177843 0.123541 0.385 Uiso 1 1 calc R U . . .
C22C C 0.683(3) 1.186(3) 0.0650(14) 0.44(4) Uani 1 1 d . . . . .
H22G H 0.684459 1.236424 0.072467 0.664 Uiso 1 1 calc R U . . .
H22H H 0.649582 1.185349 0.040054 0.664 Uiso 1 1 calc R U . . .
H22I H 0.746628 1.162314 0.059027 0.664 Uiso 1 1 calc R U . . .
C23C C 0.6775(7) 1.0629(6) 0.2727(4) 0.045(3) Uani 1 1 d . . . . .
H23E H 0.722714 1.052688 0.293868 0.054 Uiso 1 1 calc R U . . .
H23F H 0.618903 1.043232 0.284139 0.054 Uiso 1 1 calc R U . . .
C24C C 0.6595(8) 1.1460(6) 0.2628(4) 0.064(4) Uani 1 1 d . . . . .
H24E H 0.609133 1.154861 0.244025 0.076 Uiso 1 1 calc R U . . .
H24F H 0.636722 1.170024 0.289411 0.076 Uiso 1 1 calc R U . . .
C25C C 0.7434(10) 1.1833(8) 0.2419(5) 0.080(5) Uani 1 1 d . . . . .
H25E H 0.766257 1.159615 0.215121 0.096 Uiso 1 1 calc R U . . .
H25F H 0.722206 1.235262 0.234771 0.096 Uiso 1 1 calc R U . . .
C26C C 0.8197(11) 1.1805(10) 0.2674(6) 0.125(7) Uani 1 1 d . . . . .
H26G H 0.795297 1.185896 0.296970 0.187 Uiso 1 1 calc R U . . .
H26H H 0.857415 1.220437 0.258001 0.187 Uiso 1 1 calc R U . . .
H26I H 0.858276 1.133409 0.264438 0.187 Uiso 1 1 calc R U . . .
C27C C 0.6463(9) 0.7490(7) 0.4384(4) 0.075(4) Uani 1 1 d D . . . .
H27E H 0.663011 0.697899 0.448801 0.090 Uiso 1 1 calc R U . . .
H27F H 0.584060 0.752640 0.428108 0.090 Uiso 1 1 calc R U . . .
C28C C 0.6461(11) 0.8040(10) 0.4748(5) 0.109(7) Uani 1 1 d D . . . .
H28E H 0.709664 0.814606 0.478583 0.130 Uiso 1 1 calc R U . . .
H28F H 0.615494 0.785493 0.501911 0.130 Uiso 1 1 calc R U . . .
C29C C 0.5861(18) 0.8734(15) 0.4553(8) 0.204(12) Uani 1 1 d D . . . .
H29E H 0.609140 0.885707 0.425647 0.244 Uiso 1 1 calc R U . . .
H29F H 0.519151 0.867031 0.457280 0.244 Uiso 1 1 calc R U . . .
C30C C 0.606(3) 0.9287(19) 0.4850(10) 0.35(3) Uani 1 1 d D . . . .
H30G H 0.653403 0.906191 0.502907 0.527 Uiso 1 1 calc R U . . .
H30H H 0.549092 0.944831 0.502760 0.527 Uiso 1 1 calc R U . . .
H30I H 0.629259 0.970984 0.468769 0.527 Uiso 1 1 calc R U . . .
C31C C 0.7310(7) 0.5469(6) 0.3892(4) 0.046(3) Uani 1 1 d . . . . .
H31E H 0.782369 0.522934 0.370120 0.055 Uiso 1 1 calc R U . . .
H31F H 0.671444 0.540751 0.378229 0.055 Uiso 1 1 calc R U . . .
C32C C 0.7329(9) 0.5111(7) 0.4344(4) 0.073(4) Uani 1 1 d . . . . .
H32E H 0.681224 0.535870 0.452939 0.087 Uiso 1 1 calc R U . . .
H32F H 0.722047 0.459109 0.433718 0.087 Uiso 1 1 calc R U . . .
C33C C 0.8250(17) 0.5148(12) 0.4537(7) 0.179(14) Uani 1 1 d . . . . .
H33E H 0.850717 0.557193 0.437871 0.215 Uiso 1 1 calc R U . . .
H33F H 0.803780 0.532002 0.482249 0.215 Uiso 1 1 calc R U . . .
C34C C 0.887(2) 0.4771(18) 0.4587(16) 0.42(3) Uani 1 1 d . . . . .
H34G H 0.903125 0.445963 0.434525 0.624 Uiso 1 1 calc R U . . .
H34H H 0.875220 0.446270 0.484375 0.624 Uiso 1 1 calc R U . . .
H34I H 0.939202 0.505178 0.461597 0.624 Uiso 1 1 calc R U . . .
C35C C 0.7436(10) 0.4591(8) 0.1798(6) 0.112(7) Uani 1 1 d . . . . .
H35E H 0.698937 0.482430 0.160458 0.135 Uiso 1 1 calc R U . . .
H35F H 0.708511 0.450837 0.207752 0.135 Uiso 1 1 calc R U . . .
C36C C 0.7851(13) 0.3878(9) 0.1638(6) 0.126(7) Uani 1 1 d . . . . .
H36E H 0.739420 0.351574 0.169313 0.151 Uiso 1 1 calc R U . . .
H36F H 0.840156 0.369621 0.178663 0.151 Uiso 1 1 calc R U . . .
C37C C 0.8134(14) 0.3960(11) 0.1174(6) 0.137(8) Uani 1 1 d . . . . .
H37E H 0.757284 0.408788 0.102435 0.165 Uiso 1 1 calc R U . . .
H37F H 0.852961 0.436544 0.111778 0.165 Uiso 1 1 calc R U . . .
C38C C 0.8649(13) 0.3281(9) 0.1013(7) 0.147(8) Uani 1 1 d . . . . .
H38G H 0.926776 0.321207 0.111274 0.220 Uiso 1 1 calc R U . . .
H38H H 0.871260 0.331393 0.070410 0.220 Uiso 1 1 calc R U . . .
H38I H 0.831024 0.286352 0.111463 0.220 Uiso 1 1 calc R U . . .
C39C C 0.7821(7) 0.6499(6) 0.0805(3) 0.036(3) Uani 1 1 d . . . . .
H39E H 0.821129 0.690719 0.074545 0.043 Uiso 1 1 calc R U . . .
H39F H 0.716165 0.670845 0.084619 0.043 Uiso 1 1 calc R U . . .
C40C C 0.7975(7) 0.5981(6) 0.0431(3) 0.046(3) Uani 1 1 d . . . . .
H40E H 0.760844 0.556214 0.050472 0.055 Uiso 1 1 calc R U . . .
H40F H 0.773107 0.625056 0.018143 0.055 Uiso 1 1 calc R U . . .
C41C C 0.9004(7) 0.5681(7) 0.0311(4) 0.050(3) Uani 1 1 d . . . . .
H41E H 0.923460 0.539319 0.055831 0.060 Uiso 1 1 calc R U . . .
H41F H 0.902623 0.533956 0.008192 0.060 Uiso 1 1 calc R U . . .
C42C C 0.9665(8) 0.6248(8) 0.0171(4) 0.080(5) Uani 1 1 d . . . . .
H42G H 0.946726 0.652047 -0.008304 0.120 Uiso 1 1 calc R U . . .
H42H H 1.029517 0.600209 0.010886 0.120 Uiso 1 1 calc R U . . .
H42I H 0.965881 0.658740 0.039590 0.120 Uiso 1 1 calc R U . . .
O1C O 0.7477(5) 0.9804(4) 0.1555(3) 0.042(2) Uani 1 1 d . . . . .
O2C O 0.7147(4) 1.0286(4) 0.2333(2) 0.0396(19) Uani 1 1 d . . . . .
O3C O 0.7173(4) 0.7710(4) 0.4036(2) 0.043(2) Uani 1 1 d . . . . .
O4C O 0.7410(5) 0.6245(4) 0.3906(2) 0.045(2) Uani 1 1 d . . . . .
O5C O 0.8115(4) 0.5078(4) 0.1838(2) 0.041(2) Uani 1 1 d . . . . .
O6C O 0.8076(4) 0.6073(4) 0.1182(2) 0.0376(19) Uani 1 1 d . . . . .
S1C S 0.75333(11) 0.80197(10) 0.13003(6) 0.0345(5) Uani 0.6667 1 d . . P G 1
S2C S 0.68832(12) 0.90474(11) 0.32584(6) 0.0391(5) Uani 0.6667 1 d . . P H 1
S3C S 0.75238(12) 0.55294(11) 0.28770(6) 0.0403(5) Uani 0.6667 1 d . . P I 1
Se1C Se 0.75333(11) 0.80197(10) 0.13003(6) 0.0345(5) Uani 0.3333 1 d . . P G 2
Se2C Se 0.68832(12) 0.90474(11) 0.32584(6) 0.0391(5) Uani 0.3333 1 d . . P H 2
Se3C Se 0.75238(12) 0.55294(11) 0.28770(6) 0.0403(5) Uani 0.3333 1 d . . P I 2
C1D C 0.4565(6) 0.7689(5) 0.2058(3) 0.027(2) Uani 1 1 d . . . . .
C2D C 0.4403(6) 0.8258(6) 0.2346(4) 0.032(3) Uani 1 1 d . . . . .
C3D C 0.4322(6) 0.8108(6) 0.2788(4) 0.034(3) Uani 1 1 d . . . . .
C4D C 0.4381(6) 0.7347(6) 0.2950(4) 0.032(3) Uani 1 1 d . . . . .
C5D C 0.4553(6) 0.6777(6) 0.2657(3) 0.032(3) Uani 1 1 d . . . . .
C6D C 0.4625(6) 0.6947(6) 0.2204(3) 0.033(3) Uani 1 1 d . . . . .
C7D C 0.4551(6) 0.8969(5) 0.2183(3) 0.027(2) Uani 1 1 d . . . . .
C8D C 0.4556(6) 0.9540(6) 0.2482(4) 0.033(3) Uani 1 1 d . . . . .
C9D C 0.4459(6) 0.9371(6) 0.2928(4) 0.037(3) Uani 1 1 d . . . . .
C10D C 0.4368(6) 0.8607(6) 0.3094(3) 0.028(2) Uani 1 1 d . . . . .
C11D C 0.4521(6) 0.7212(6) 0.3371(4) 0.034(3) Uani 1 1 d . . . . .
C12D C 0.4741(6) 0.6464(6) 0.3522(4) 0.036(3) Uani 1 1 d . . . . .
C13D C 0.4907(7) 0.5882(6) 0.3225(4) 0.037(3) Uani 1 1 d . . . . .
C14D C 0.4814(6) 0.6032(6) 0.2786(4) 0.037(3) Uani 1 1 d . . . . .
C15D C 0.4984(6) 0.6357(6) 0.1955(3) 0.029(2) Uani 1 1 d . . . . .
C16D C 0.5210(7) 0.6559(6) 0.1508(4) 0.034(3) Uani 1 1 d . . . . .
C17D C 0.5128(6) 0.7302(6) 0.1357(3) 0.029(3) Uani 1 1 d . . . . .
C18D C 0.4811(6) 0.7916(5) 0.1628(3) 0.029(3) Uani 1 1 d . . . . .
C19D C 0.3992(7) 1.0847(5) 0.2419(4) 0.045(3) Uani 1 1 d . . . . .
H19G H 0.412942 1.108880 0.267005 0.054 Uiso 1 1 calc R U . . .
H19H H 0.338226 1.065345 0.248369 0.054 Uiso 1 1 calc R U . . .
C20D C 0.3970(9) 1.1402(6) 0.2032(4) 0.059(4) Uani 1 1 d . . . . .
H20G H 0.354058 1.183842 0.211629 0.071 Uiso 1 1 calc R U . . .
H20H H 0.459869 1.156233 0.196935 0.071 Uiso 1 1 calc R U . . .
C21D C 0.3684(10) 1.1150(7) 0.1627(5) 0.084(5) Uani 1 1 d . . . . .
H21G H 0.307326 1.095732 0.168578 0.100 Uiso 1 1 calc R U . . .
H21H H 0.414472 1.074688 0.151977 0.100 Uiso 1 1 calc R U . . .
C22D C 0.3619(10) 1.1790(8) 0.1284(5) 0.114(7) Uani 1 1 d . . . . .
H22J H 0.313530 1.217597 0.138301 0.171 Uiso 1 1 calc R U . . .
H22K H 0.346259 1.160666 0.102273 0.171 Uiso 1 1 calc R U . . .
H22L H 0.421815 1.199108 0.123227 0.171 Uiso 1 1 calc R U . . .
C23D C 0.4199(7) 0.9909(6) 0.3614(4) 0.043(3) Uani 1 1 d . . . . .
H23G H 0.461360 0.954612 0.376694 0.052 Uiso 1 1 calc R U . . .
H23H H 0.356717 0.974924 0.364902 0.052 Uiso 1 1 calc R U . . .
C24D C 0.4174(9) 1.0660(7) 0.3790(4) 0.064(4) Uani 1 1 d . . . . .
H24G H 0.385569 1.065051 0.407973 0.077 Uiso 1 1 calc R U . . .
H24H H 0.380235 1.102257 0.361628 0.077 Uiso 1 1 calc R U . . .
C25D C 0.5158(10) 1.0919(8) 0.3800(5) 0.092(5) Uani 1 1 d . . . . .
H25G H 0.552111 1.056580 0.398185 0.111 Uiso 1 1 calc R U . . .
H25H H 0.548579 1.090905 0.351135 0.111 Uiso 1 1 calc R U . . .
C26D C 0.5139(14) 1.1667(12) 0.3957(7) 0.179(10) Uani 1 1 d . . . . .
H26J H 0.474484 1.201673 0.379137 0.268 Uiso 1 1 calc R U . . .
H26K H 0.577156 1.180955 0.392805 0.268 Uiso 1 1 calc R U . . .
H26L H 0.488710 1.166780 0.425407 0.268 Uiso 1 1 calc R U . . .
C27D C 0.4259(9) 0.5870(8) 0.4192(5) 0.077(4) Uani 1 1 d . . . . .
H27G H 0.442799 0.534876 0.412850 0.092 Uiso 1 1 calc R U . . .
H27H H 0.362001 0.601951 0.411580 0.092 Uiso 1 1 calc R U . . .
C28D C 0.4291(12) 0.5963(12) 0.4650(6) 0.121(7) Uani 1 1 d . . . . .
H28G H 0.390606 0.561114 0.481239 0.146 Uiso 1 1 calc R U . . .
H28H H 0.493939 0.583336 0.471694 0.146 Uiso 1 1 calc R U . . .
C29D C 0.399(4) 0.665(2) 0.4784(13) 0.51(6) Uani 1 1 d . . . . .
H29G H 0.456748 0.688998 0.471940 0.613 Uiso 1 1 calc R U . . .
H29H H 0.360440 0.684437 0.455548 0.613 Uiso 1 1 calc R U . . .
C30D C 0.360(2) 0.7026(14) 0.5074(10) 0.264(16) Uani 1 1 d . . . . .
H30J H 0.294418 0.694615 0.512183 0.396 Uiso 1 1 calc R U . . .
H30K H 0.365397 0.754568 0.499956 0.396 Uiso 1 1 calc R U . . .
H30L H 0.390120 0.688316 0.533124 0.396 Uiso 1 1 calc R U . . .
C31D C 0.5020(8) 0.4553(7) 0.3208(4) 0.062(4) Uani 1 1 d . . . . .
H31G H 0.543272 0.448384 0.294253 0.074 Uiso 1 1 calc R U . . .
H31H H 0.436720 0.460689 0.314064 0.074 Uiso 1 1 calc R U . . .
C32D C 0.5191(11) 0.3895(7) 0.3513(5) 0.085(5) Uani 1 1 d . . . . .
H32G H 0.496119 0.346401 0.340462 0.102 Uiso 1 1 calc R U . . .
H32H H 0.483600 0.399704 0.378943 0.102 Uiso 1 1 calc R U . . .
C33D C 0.6231(19) 0.3715(9) 0.3572(8) 0.181(14) Uani 1 1 d . . . . .
H33G H 0.649494 0.418952 0.355344 0.217 Uiso 1 1 calc R U . . .
H33H H 0.626023 0.351717 0.386614 0.217 Uiso 1 1 calc R U . . .
C34D C 0.6705(19) 0.3354(16) 0.3379(18) 0.51(5) Uani 1 1 d . . . . .
H34J H 0.674439 0.355199 0.308611 0.766 Uiso 1 1 calc R U . . .
H34K H 0.648148 0.286972 0.339292 0.766 Uiso 1 1 calc R U . . .
H34L H 0.732128 0.330998 0.347954 0.766 Uiso 1 1 calc R U . . .
C35D C 0.5027(8) 0.5872(7) 0.0901(4) 0.063(4) Uani 1 1 d . . . . .
H35G H 0.518834 0.620006 0.065252 0.075 Uiso 1 1 calc R U . . .
H35H H 0.435500 0.598110 0.099161 0.075 Uiso 1 1 calc R U . . .
C36D C 0.5247(9) 0.5062(7) 0.0784(5) 0.066(4) Uani 1 1 d . . . . .
H36G H 0.502403 0.501285 0.050602 0.079 Uiso 1 1 calc R U . . .
H36H H 0.593072 0.493983 0.075123 0.079 Uiso 1 1 calc R U . . .
C37D C 0.4842(13) 0.4524(9) 0.1085(6) 0.127(7) Uani 1 1 d . . . . .
H37G H 0.415927 0.464965 0.112836 0.153 Uiso 1 1 calc R U . . .
H37H H 0.509045 0.454501 0.135980 0.153 Uiso 1 1 calc R U . . .
C38D C 0.5059(17) 0.3742(9) 0.0931(7) 0.198(11) Uani 1 1 d . . . . .
H38J H 0.476377 0.370727 0.067318 0.298 Uiso 1 1 calc R U . . .
H38K H 0.481923 0.339469 0.114933 0.298 Uiso 1 1 calc R U . . .
H38L H 0.573373 0.362575 0.087279 0.298 Uiso 1 1 calc R U . . .
C39D C 0.5185(7) 0.8104(6) 0.0705(4) 0.047(3) Uani 1 1 d . . . . .
H39G H 0.563875 0.844690 0.074764 0.057 Uiso 1 1 calc R U . . .
H39H H 0.456018 0.831856 0.082085 0.057 Uiso 1 1 calc R U . . .
C40D C 0.5191(8) 0.7992(6) 0.0230(3) 0.046(3) Uani 1 1 d . . . . .
H40G H 0.508189 0.847761 0.008137 0.056 Uiso 1 1 calc R U . . .
H40H H 0.466618 0.771407 0.019000 0.056 Uiso 1 1 calc R U . . .
C41D C 0.6114(8) 0.7575(7) 0.0017(4) 0.056(4) Uani 1 1 d . . . . .
H41G H 0.622795 0.708633 0.016209 0.067 Uiso 1 1 calc R U . . .
H41H H 0.604044 0.750051 -0.028101 0.067 Uiso 1 1 calc R U . . .
C42D C 0.6974(8) 0.8007(7) 0.0036(4) 0.071(4) Uani 1 1 d . . . . .
H42J H 0.686174 0.849224 -0.010493 0.107 Uiso 1 1 calc R U . . .
H42K H 0.752943 0.773679 -0.010571 0.107 Uiso 1 1 calc R U . . .
H42L H 0.706696 0.806119 0.033121 0.107 Uiso 1 1 calc R U . . .
O1D O 0.4733(4) 1.0241(4) 0.2309(2) 0.0366(18) Uani 1 1 d . . . . .
O2D O 0.4542(4) 0.9956(4) 0.3167(2) 0.0404(19) Uani 1 1 d . . . . .
O3D O 0.4917(5) 0.6327(4) 0.3941(2) 0.042(2) Uani 1 1 d . . . . .
O4D O 0.5207(5) 0.5202(4) 0.3403(2) 0.044(2) Uani 1 1 d . . . . .
O5D O 0.5573(4) 0.5993(4) 0.1243(2) 0.0387(19) Uani 1 1 d . . . . .
O6D O 0.5426(4) 0.7406(4) 0.0922(2) 0.0379(18) Uani 1 1 d . . . . .
S1D S 0.48146(11) 0.89547(10) 0.15841(6) 0.0373(5) Uani 0.6667 1 d . . P J 1
S2D S 0.44416(12) 0.81218(11) 0.36329(6) 0.0405(5) Uani 0.6667 1 d . . P K 1
S3D S 0.51482(12) 0.54920(11) 0.22851(6) 0.0394(5) Uani 0.6667 1 d . . P L 1
Se1D Se 0.48146(11) 0.89547(10) 0.15841(6) 0.0373(5) Uani 0.3333 1 d . . P J 2
Se2D Se 0.44416(12) 0.81218(11) 0.36329(6) 0.0405(5) Uani 0.3333 1 d . . P K 2
Se3D Se 0.51482(12) 0.54920(11) 0.22851(6) 0.0394(5) Uani 0.3333 1 d . . P L 2

loop_
_atom_site_aniso_label
_atom_site_aniso_U_11
_atom_site_aniso_U_22
_atom_site_aniso_U_33
_atom_site_aniso_U_23
_atom_site_aniso_U_13
_atom_site_aniso_U_12
C1A 0.007(5) 0.042(7) 0.050(8) -0.004(6) -0.006(5) -0.015(5)
C2A 0.014(5) 0.036(7) 0.052(8) 0.000(6) -0.005(5) -0.005(5)
C3A 0.018(6) 0.038(7) 0.050(8) 0.006(6) -0.005(5) 0.002(5)
C4A 0.010(5) 0.041(7) 0.033(7) -0.003(6) 0.001(4) 0.001(5)
C5A 0.026(6) 0.040(7) 0.044(8) -0.001(6) 0.004(5) -0.008(5)
C6A 0.021(5) 0.018(6) 0.051(8) 0.000(6) -0.006(5) 0.001(5)
C7A 0.029(6) 0.023(6) 0.054(9) 0.000(6) -0.010(6) -0.001(5)
C8A 0.015(5) 0.049(8) 0.037(8) -0.009(6) -0.004(5) -0.003(5)
C9A 0.017(5) 0.039(7) 0.045(8) -0.001(6) 0.002(5) -0.003(5)
C10A 0.018(5) 0.037(7) 0.050(8) -0.016(6) -0.002(5) 0.004(5)
C11A 0.033(6) 0.028(6) 0.026(7) 0.010(5) -0.002(5) 0.009(5)
C12A 0.019(6) 0.032(7) 0.065(10) -0.016(7) 0.009(6) -0.007(5)
C13A 0.022(6) 0.058(9) 0.039(8) -0.018(7) 0.006(5) -0.004(6)
C14A 0.027(6) 0.033(7) 0.039(8) -0.006(6) -0.003(5) -0.006(5)
C15A 0.028(6) 0.022(6) 0.042(8) -0.004(5) -0.004(5) -0.002(5)
C16A 0.023(6) 0.041(8) 0.051(9) 0.016(7) -0.004(5) -0.001(5)
C17A 0.026(6) 0.023(7) 0.080(10) -0.017(7) -0.018(6) 0.000(5)
C18A 0.027(6) 0.019(6) 0.045(8) 0.000(5) -0.007(5) -0.001(5)
C19A 0.067(8) 0.058(9) 0.021(7) -0.016(6) -0.012(6) -0.007(7)
C20A 0.21(2) 0.15(2) 0.082(16) 0.035(14) -0.099(15) -0.096(17)
C21A 0.165(19) 0.23(3) 0.061(15) -0.036(17) -0.032(13) -0.05(2)
C22A 0.120(13) 0.120(15) 0.081(14) -0.033(12) -0.027(10) -0.005(11)
C23A 0.042(7) 0.047(8) 0.039(8) 0.010(6) -0.003(6) -0.004(6)
C24A 0.061(8) 0.038(7) 0.058(9) 0.029(7) -0.023(7) 0.010(6)
C25A 0.055(8) 0.067(10) 0.076(11) -0.004(8) -0.003(8) 0.007(8)
C26A 0.116(14) 0.142(18) 0.125(18) 0.029(14) 0.016(12) -0.005(14)
C27A 0.050(8) 0.082(11) 0.122(15) -0.050(11) 0.024(8) -0.008(8)
C28A 0.140(17) 0.046(12) 0.44(4) -0.022(19) 0.16(2) -0.018(12)
C29A 0.117(15) 0.037(10) 0.37(4) -0.063(16) 0.101(19) -0.038(10)
C30A 0.14(2) 0.19(3) 0.26(4) 0.05(3) 0.000(19) 0.04(2)
C31A 0.052(8) 0.067(9) 0.043(9) -0.018(7) -0.002(6) -0.022(7)
C32A 0.181(19) 0.21(2) 0.051(13) -0.032(13) 0.026(12) -0.105(18)
C33A 0.140(17) 0.28(3) 0.053(13) 0.032(15) -0.017(11) -0.12(2)
C34A 0.147(19) 0.30(3) 0.18(3) -0.07(2) -0.065(18) -0.04(2)
C35A 0.080(11) 0.102(13) 0.114(16) 0.068(12) -0.029(10) -0.021(10)
C36A 0.24(3) 0.20(3) 0.10(2) 0.05(2) -0.088(19) -0.09(2)
C37A 0.38(4) 0.21(3) 0.18(3) -0.01(3) 0.06(3) -0.22(3)
C38A 0.35(4) 0.21(3) 0.34(5) 0.13(3) 0.11(3) -0.01(3)
C39A 0.044(7) 0.034(7) 0.061(9) -0.009(7) -0.016(6) 0.006(6)
C40A 0.057(8) 0.022(7) 0.093(11) -0.018(7) -0.009(7) -0.002(6)
C41A 0.096(11) 0.046(9) 0.068(11) -0.008(8) -0.035(9) 0.005(8)
C42A 0.064(9) 0.051(9) 0.118(14) -0.019(9) -0.029(9) 0.010(7)
O1A 0.044(4) 0.051(5) 0.036(5) -0.014(4) -0.006(4) -0.008(4)
O2A 0.043(4) 0.031(5) 0.045(5) -0.004(4) -0.001(4) -0.002(4)
O3A 0.034(4) 0.040(5) 0.054(6) -0.013(4) 0.004(4) -0.003(4)
O4A 0.044(4) 0.053(5) 0.037(5) -0.014(4) 0.001(4) -0.016(4)
O5A 0.050(5) 0.036(5) 0.048(6) 0.011(4) -0.003(4) -0.007(4)
O6A 0.040(4) 0.034(5) 0.058(6) -0.010(4) -0.009(4) 0.001(4)
S1A 0.0251(9) 0.0335(11) 0.0479(13) -0.0043(10) -0.0083(9) -0.0041(8)
S2A 0.0324(10) 0.0394(12) 0.0487(14) -0.0028(10) -0.0053(9) -0.0018(9)
S3A 0.0342(10) 0.0451(13) 0.0452(14) -0.0031(10) -0.0047(9) -0.0072(9)
Se1A 0.0251(9) 0.0335(11) 0.0479(13) -0.0043(10) -0.0083(9) -0.0041(8)
Se2A 0.0324(10) 0.0394(12) 0.0487(14) -0.0028(10) -0.0053(9) -0.0018(9)
Se3A 0.0342(10) 0.0451(13) 0.0452(14) -0.0031(10) -0.0047(9) -0.0072(9)
C1B 0.020(5) 0.037(7) 0.044(8) 0.003(6) -0.019(5) -0.007(5)
C2B 0.021(5) 0.026(6) 0.042(8) -0.011(5) -0.009(5) 0.011(5)
C3B 0.015(5) 0.029(7) 0.056(9) -0.003(6) -0.002(5) -0.001(5)
C4B 0.010(5) 0.052(8) 0.033(7) -0.007(6) 0.002(5) 0.006(5)
C5B 0.011(5) 0.036(7) 0.055(9) 0.014(6) 0.008(5) -0.007(5)
C6B 0.025(6) 0.027(7) 0.061(9) -0.007(6) -0.010(6) -0.009(5)
C7B 0.036(6) 0.024(6) 0.028(7) -0.011(5) -0.002(5) -0.006(5)
C8B 0.011(5) 0.044(8) 0.050(8) 0.013(6) -0.003(5) 0.004(5)
C9B 0.027(6) 0.036(7) 0.036(8) -0.005(6) -0.001(5) -0.001(5)
C10B 0.026(5) 0.016(6) 0.036(7) 0.000(5) -0.007(5) 0.009(4)
C11B 0.017(5) 0.050(8) 0.055(9) -0.019(7) 0.002(5) -0.003(5)
C12B 0.028(6) 0.035(7) 0.034(7) -0.014(6) 0.005(5) -0.009(5)
C13B 0.022(6) 0.040(7) 0.050(9) -0.002(6) -0.003(5) 0.003(5)
C14B 0.035(6) 0.034(7) 0.026(7) 0.005(5) -0.002(5) -0.019(5)
C15B 0.019(5) 0.036(7) 0.041(8) 0.003(6) 0.010(5) 0.000(5)
C16B 0.014(5) 0.037(7) 0.043(8) 0.020(6) -0.010(5) -0.004(5)
C17B 0.027(6) 0.039(7) 0.049(8) -0.024(6) 0.002(6) -0.008(5)
C18B 0.031(6) 0.047(8) 0.037(7) -0.025(6) -0.020(5) -0.004(5)
C19B 0.053(8) 0.044(8) 0.067(10) 0.014(7) -0.031(7) 0.007(6)
C20B 0.24(2) 0.19(2) 0.050(13) -0.045(13) -0.092(14) 0.135(18)
C21B 0.34(3) 0.26(3) 0.076(16) -0.113(17) -0.133(18) 0.23(3)
C22B 0.157(16) 0.141(17) 0.066(13) -0.031(12) -0.015(11) 0.017(13)
C23B 0.051(7) 0.049(8) 0.045(8) -0.001(7) -0.004(6) -0.016(6)
C24B 0.056(8) 0.041(8) 0.086(12) 0.011(8) 0.010(7) -0.011(7)
C25B 0.094(11) 0.061(10) 0.117(15) -0.040(10) 0.013(10) -0.024(9)
C26B 0.098(14) 0.16(2) 0.27(3) -0.09(2) -0.017(15) -0.030(13)
C27B 0.048(7) 0.054(9) 0.073(10) -0.024(8) 0.012(7) -0.013(7)
C28B 0.24(2) 0.16(2) 0.084(17) 0.006(14) 0.091(16) 0.109(18)
C29B 0.29(3) 0.16(2) 0.15(3) 0.02(2) 0.12(2) 0.07(2)
C30B 0.24(2) 0.065(13) 0.15(2) -0.028(13) 0.064(16) 0.022(15)
C31B 0.032(6) 0.065(9) 0.066(10) -0.001(8) -0.008(6) -0.029(6)
C32B 0.143(14) 0.095(13) 0.039(10) 0.020(9) -0.037(9) -0.045(11)
C33B 0.28(3) 0.19(2) 0.069(14) 0.032(14) -0.080(16) -0.17(2)
C34B 0.43(4) 0.29(3) 0.082(19) -0.02(2) -0.11(2) -0.16(3)
C35B 0.065(8) 0.025(7) 0.083(11) 0.005(7) -0.012(7) -0.018(6)
C36B 0.088(10) 0.053(9) 0.076(12) 0.009(8) 0.001(9) -0.017(8)
C37B 0.096(12) 0.076(11) 0.104(15) 0.019(11) 0.019(10) -0.014(9)
C38B 0.135(14) 0.114(14) 0.077(13) 0.054(11) -0.016(10) -0.027(11)
C39B 0.042(7) 0.043(7) 0.040(8) -0.018(6) -0.003(6) 0.005(6)
C40B 0.053(8) 0.071(10) 0.045(9) -0.009(7) -0.014(6) -0.002(7)
C41B 0.083(11) 0.088(12) 0.065(11) 0.008(9) -0.012(8) 0.021(9)
C42B 0.145(14) 0.116(15) 0.068(13) -0.036(11) -0.027(10) 0.068(12)
O1B 0.040(4) 0.047(5) 0.032(5) -0.003(4) -0.006(4) 0.006(4)
O2B 0.039(4) 0.034(5) 0.046(5) 0.003(4) -0.004(4) -0.005(4)
O3B 0.043(4) 0.036(5) 0.038(5) -0.009(4) 0.008(4) -0.007(4)
O4B 0.050(5) 0.048(5) 0.040(5) -0.010(4) -0.008(4) -0.010(4)
O5B 0.032(4) 0.032(4) 0.048(5) -0.003(4) -0.010(3) 0.000(3)
O6B 0.033(4) 0.054(5) 0.035(5) -0.003(4) -0.009(4) -0.006(4)
S1B 0.0300(10) 0.0384(12) 0.0462(13) -0.0041(10) -0.0077(9) -0.0023(9)
S2B 0.0326(10) 0.0395(12) 0.0447(13) -0.0008(10) -0.0050(9) -0.0037(9)
S3B 0.0316(10) 0.0430(12) 0.0470(14) -0.0034(10) -0.0026(9) -0.0052(9)
Se1B 0.0300(10) 0.0384(12) 0.0462(13) -0.0041(10) -0.0077(9) -0.0023(9)
Se2B 0.0326(10) 0.0395(12) 0.0447(13) -0.0008(10) -0.0050(9) -0.0037(9)
Se3B 0.0316(10) 0.0430(12) 0.0470(14) -0.0034(10) -0.0026(9) -0.0052(9)
C1C 0.022(6) 0.039(7) 0.031(7) -0.008(6) -0.012(5) 0.006(5)
C2C 0.022(5) 0.027(6) 0.031(7) -0.003(5) -0.012(5) 0.003(5)
C3C 0.010(5) 0.038(7) 0.060(9) -0.015(6) -0.012(5) 0.010(5)
C4C 0.014(5) 0.030(7) 0.045(8) -0.002(6) -0.002(5) 0.003(5)
C5C 0.015(5) 0.033(7) 0.053(8) 0.010(6) -0.003(5) -0.008(5)
C6C 0.018(5) 0.044(7) 0.036(7) -0.019(6) -0.012(5) 0.005(5)
C7C 0.019(5) 0.043(7) 0.046(8) 0.004(6) -0.008(5) -0.002(5)
C8C 0.031(6) 0.036(7) 0.046(8) 0.028(6) -0.012(5) -0.003(5)
C9C 0.026(6) 0.037(7) 0.041(8) -0.012(6) -0.009(5) 0.006(5)
C10C 0.026(5) 0.020(6) 0.031(7) -0.013(5) -0.002(5) -0.002(4)
C11C 0.024(6) 0.034(7) 0.043(8) -0.013(6) -0.003(5) 0.004(5)
C12C 0.026(6) 0.040(7) 0.042(8) -0.007(6) -0.011(5) -0.009(5)
C13C 0.030(6) 0.043(8) 0.032(7) 0.011(6) -0.006(5) -0.003(5)
C14C 0.033(6) 0.031(6) 0.025(7) 0.003(5) -0.004(5) -0.003(5)
C15C 0.028(6) 0.040(7) 0.039(8) 0.000(6) -0.011(5) -0.013(5)
C16C 0.021(6) 0.038(7) 0.037(8) -0.008(6) -0.013(5) 0.003(5)
C17C 0.015(5) 0.049(8) 0.048(8) -0.021(7) 0.002(5) -0.003(5)
C18C 0.019(5) 0.035(7) 0.041(8) -0.005(6) -0.011(5) -0.002(5)
C19C 0.086(12) 0.140(16) 0.096(15) 0.063(13) -0.022(10) -0.039(11)
C20C 0.100(15) 0.23(3) 0.29(3) 0.23(3) -0.036(16) 0.033(16)
C21C 0.16(2) 0.25(4) 0.48(6) 0.16(4) 0.12(3) 0.05(2)
C22C 0.40(5) 0.60(8) 0.41(7) 0.15(6) -0.20(5) -0.37(6)
C23C 0.031(6) 0.041(7) 0.063(9) -0.013(7) 0.003(6) -0.004(5)
C24C 0.055(8) 0.023(7) 0.107(12) -0.014(7) 0.031(8) -0.011(6)
C25C 0.094(11) 0.054(10) 0.094(14) -0.024(9) 0.016(10) -0.029(9)
C26C 0.126(15) 0.154(19) 0.101(16) -0.035(14) 0.014(12) -0.055(14)
C27C 0.081(10) 0.081(11) 0.059(11) -0.012(9) 0.034(8) -0.022(9)
C28C 0.092(12) 0.18(2) 0.040(11) -0.022(12) 0.017(9) 0.017(13)
C29C 0.21(3) 0.29(4) 0.11(2) 0.00(2) -0.059(19) 0.00(3)
C30C 0.45(5) 0.52(7) 0.15(3) -0.01(4) -0.02(3) -0.35(5)
C31C 0.047(7) 0.033(7) 0.061(9) 0.016(6) -0.022(6) -0.008(6)
C32C 0.103(11) 0.048(9) 0.066(11) 0.002(8) 0.006(9) -0.022(8)
C33C 0.23(3) 0.15(2) 0.19(2) 0.118(19) -0.18(2) -0.11(2)
C34C 0.23(3) 0.23(4) 0.84(10) -0.14(5) -0.36(5) 0.08(3)
C35C 0.094(12) 0.057(11) 0.18(2) -0.047(12) 0.049(12) -0.016(9)
C36C 0.189(19) 0.060(12) 0.14(2) -0.049(12) -0.020(15) -0.048(12)
C37C 0.180(19) 0.14(2) 0.088(16) -0.086(15) 0.005(13) 0.000(15)
C38C 0.177(19) 0.095(15) 0.19(2) -0.038(16) -0.040(16) -0.071(14)
C39C 0.037(6) 0.045(7) 0.029(7) -0.020(6) -0.012(5) 0.002(5)
C40C 0.050(7) 0.056(8) 0.032(7) -0.008(6) -0.014(6) 0.006(6)
C41C 0.042(7) 0.063(9) 0.041(8) -0.003(7) 0.001(6) 0.003(7)
C42C 0.051(8) 0.104(13) 0.083(12) -0.034(10) 0.014(8) -0.003(8)
O1C 0.036(4) 0.032(5) 0.057(6) 0.001(4) -0.009(4) 0.000(4)
O2C 0.044(4) 0.025(4) 0.049(5) -0.008(4) -0.003(4) -0.001(4)
O3C 0.042(4) 0.044(5) 0.044(5) -0.010(4) -0.009(4) -0.006(4)
O4C 0.046(5) 0.043(5) 0.047(6) -0.003(4) -0.010(4) -0.005(4)
O5C 0.032(4) 0.035(5) 0.053(6) 0.002(4) -0.005(4) 0.001(4)
O6C 0.039(4) 0.031(4) 0.041(5) -0.008(4) -0.003(4) 0.007(3)
S1C 0.0285(10) 0.0386(12) 0.0376(12) -0.0062(9) -0.0064(8) -0.0036(9)
S2C 0.0328(10) 0.0417(12) 0.0429(13) -0.0070(10) -0.0042(9) -0.0015(9)
S3C 0.0343(10) 0.0425(12) 0.0440(13) -0.0025(10) -0.0047(9) -0.0039(9)
Se1C 0.0285(10) 0.0386(12) 0.0376(12) -0.0062(9) -0.0064(8) -0.0036(9)
Se2C 0.0328(10) 0.0417(12) 0.0429(13) -0.0070(10) -0.0042(9) -0.0015(9)
Se3C 0.0343(10) 0.0425(12) 0.0440(13) -0.0025(10) -0.0047(9) -0.0039(9)
C1D 0.022(5) 0.015(6) 0.045(8) -0.013(5) -0.015(5) 0.003(4)
C2D 0.020(5) 0.034(7) 0.042(8) -0.009(6) -0.004(5) 0.003(5)
C3D 0.018(5) 0.048(8) 0.034(7) -0.006(6) 0.000(5) 0.002(5)
C4D 0.021(6) 0.026(6) 0.051(8) -0.003(6) -0.006(5) -0.005(5)
C5D 0.028(6) 0.041(7) 0.027(7) 0.005(6) -0.002(5) -0.016(5)
C6D 0.029(6) 0.041(7) 0.036(7) -0.004(6) -0.015(5) -0.017(5)
C7D 0.019(5) 0.022(6) 0.041(7) 0.002(5) -0.010(5) -0.003(4)
C8D 0.010(5) 0.027(6) 0.062(9) 0.000(6) -0.010(5) 0.001(4)
C9D 0.024(6) 0.044(8) 0.045(8) -0.034(6) -0.002(5) 0.008(5)
C10D 0.026(6) 0.024(6) 0.033(7) 0.006(5) -0.008(5) 0.004(5)
C11D 0.018(5) 0.034(7) 0.051(8) -0.004(6) 0.001(5) -0.009(5)
C12D 0.010(5) 0.047(8) 0.049(8) 0.009(6) -0.001(5) -0.003(5)
C13D 0.026(6) 0.020(6) 0.063(9) 0.004(6) -0.001(6) -0.002(5)
C14D 0.022(6) 0.043(8) 0.046(8) 0.003(6) -0.005(5) -0.009(5)
C15D 0.026(6) 0.033(7) 0.027(7) 0.001(5) -0.007(5) -0.001(5)
C16D 0.033(6) 0.033(7) 0.040(8) -0.008(6) -0.011(5) -0.002(5)
C17D 0.013(5) 0.046(7) 0.030(7) -0.001(6) -0.006(5) -0.007(5)
C18D 0.022(5) 0.031(6) 0.037(7) 0.002(5) -0.011(5) -0.011(5)
C19D 0.053(7) 0.023(6) 0.058(9) -0.015(6) -0.003(6) -0.001(6)
C20D 0.082(9) 0.012(6) 0.077(11) -0.001(7) -0.015(8) 0.024(6)
C21D 0.107(12) 0.049(10) 0.099(14) -0.016(9) -0.033(10) 0.003(9)
C22D 0.136(14) 0.097(13) 0.097(15) 0.049(11) -0.029(11) 0.026(11)
C23D 0.040(7) 0.051(8) 0.037(8) -0.004(6) 0.000(6) -0.006(6)
C24D 0.091(10) 0.049(8) 0.045(9) -0.021(7) 0.018(7) 0.001(8)
C25D 0.120(13) 0.058(10) 0.105(14) -0.045(9) 0.036(10) -0.062(9)
C26D 0.22(2) 0.17(2) 0.15(2) -0.079(18) 0.048(16) -0.112(19)
C27D 0.088(10) 0.080(11) 0.063(11) -0.024(9) 0.035(8) -0.041(9)
C28D 0.139(15) 0.16(2) 0.061(14) 0.024(13) 0.027(11) -0.065(14)
C29D 0.85(11) 0.35(6) 0.34(6) -0.29(5) 0.41(7) -0.40(7)
C30D 0.39(4) 0.11(2) 0.27(4) 0.04(3) 0.03(4) -0.03(3)
C31D 0.047(7) 0.043(8) 0.098(12) -0.007(8) -0.020(7) -0.007(6)
C32D 0.155(15) 0.021(7) 0.082(12) 0.003(8) -0.024(10) -0.016(9)
C33D 0.27(3) 0.035(11) 0.27(3) -0.039(14) -0.23(3) 0.045(14)
C34D 0.10(2) 0.16(3) 1.31(14) -0.30(5) -0.15(4) 0.01(2)
C35D 0.062(8) 0.077(11) 0.054(10) -0.006(8) -0.022(7) -0.010(8)
C36D 0.069(9) 0.042(8) 0.088(12) -0.028(8) -0.009(8) -0.006(7)
C37D 0.187(19) 0.088(14) 0.113(18) -0.008(13) 0.004(14) -0.054(14)
C38D 0.38(3) 0.050(12) 0.18(3) -0.041(14) -0.02(2) -0.085(17)
C39D 0.042(7) 0.049(8) 0.045(8) 0.001(7) 0.001(6) 0.010(6)
C40D 0.065(8) 0.044(8) 0.026(7) 0.010(6) -0.016(6) 0.012(6)
C41D 0.076(9) 0.055(9) 0.035(8) 0.002(7) -0.015(7) 0.006(8)
C42D 0.062(9) 0.063(10) 0.078(11) 0.021(8) 0.005(8) 0.014(8)
O1D 0.045(4) 0.025(4) 0.040(5) -0.008(4) -0.003(4) -0.003(4)
O2D 0.037(4) 0.039(5) 0.044(5) -0.014(4) 0.006(4) -0.003(4)
O3D 0.044(4) 0.053(5) 0.032(5) 0.010(4) -0.015(4) -0.011(4)
O4D 0.045(5) 0.027(5) 0.060(6) 0.005(4) -0.010(4) -0.004(4)
O5D 0.039(4) 0.035(5) 0.043(5) -0.013(4) -0.010(4) 0.001(4)
O6D 0.044(4) 0.036(5) 0.036(5) -0.008(4) -0.008(4) -0.004(4)
S1D 0.0292(10) 0.0364(12) 0.0471(13) -0.0085(10) -0.0067(9) -0.0012(9)
S2D 0.0325(10) 0.0414(12) 0.0478(14) -0.0055(10) -0.0046(9) -0.0035(9)
S3D 0.0317(10) 0.0384(12) 0.0495(14) -0.0035(10) -0.0090(9) -0.0045(9)
Se1D 0.0292(10) 0.0364(12) 0.0471(13) -0.0085(10) -0.0067(9) -0.0012(9)
Se2D 0.0325(10) 0.0414(12) 0.0478(14) -0.0055(10) -0.0046(9) -0.0035(9)
Se3D 0.0317(10) 0.0384(12) 0.0495(14) -0.0035(10) -0.0090(9) -0.0045(9)

loop_
_atom_type_symbol
_atom_type_description
_atom_type_scat_dispersion_real
_atom_type_scat_dispersion_imag
_atom_type_scat_source
C C 0.0033 0.0016 'International Tables Vol C Tables 4.2.6.8 and 6.1.1.4'
H H 0.0000 0.0000 'International Tables Vol C Tables 4.2.6.8 and 6.1.1.4'
O O 0.0106 0.0060 'International Tables Vol C Tables 4.2.6.8 and 6.1.1.4'
S S 0.1246 0.1234 'International Tables Vol C Tables 4.2.6.8 and 6.1.1.4'
Se Se -0.0929 2.2259 'International Tables Vol C Tables 4.2.6.8 and 6.1.1.4'

loop_
_geom_angle_atom_site_label_1
_geom_angle_atom_site_label_2
_geom_angle_atom_site_label_3
_geom_angle
C18A C1A C2A 117.7(10)
C18A C1A C6A 123.7(10)
C2A C1A C6A 117.1(10)
C3A C2A C7A 121.1(11)
C3A C2A C1A 124.3(11)
C7A C2A C1A 113.9(10)
C2A C3A C10A 125.0(11)
C2A C3A C4A 117.4(10)
C10A C3A C4A 114.8(10)
C11A C4A C5A 123.9(10)
C11A C4A C3A 114.9(10)
C5A C4A C3A 120.5(10)
C14A C5A C6A 117.7(11)
C14A C5A C4A 120.6(11)
C6A C5A C4A 119.9(11)
C15A C6A C5A 117.2(10)
C15A C6A C1A 120.9(9)
C5A C6A C1A 120.6(10)
C2A C7A C8A 117.0(10)
C2A C7A Se1A 110.8(8)
C8A C7A Se1A 131.9(9)
C2A C7A S1A 110.8(8)
C8A C7A S1A 131.9(9)
O1A C8A C9A 120.2(10)
O1A C8A C7A 119.1(10)
C9A C8A C7A 120.3(10)
O2A C9A C8A 113.8(9)
O2A C9A C10A 124.7(10)
C8A C9A C10A 121.3(10)
C3A C10A C9A 114.8(10)
C3A C10A Se2A 109.7(9)
C9A C10A Se2A 135.4(9)
C3A C10A S2A 109.7(9)
C9A C10A S2A 135.4(9)
C12A C11A C4A 114.5(10)
C12A C11A Se2A 134.9(9)
C4A C11A Se2A 110.5(8)
C12A C11A S2A 134.9(9)
C4A C11A S2A 110.5(8)
O3A C12A C11A 118.6(11)
O3A C12A C13A 119.4(11)
C11A C12A C13A 121.8(10)
C14A C13A O4A 123.8(11)
C14A C13A C12A 122.4(10)
O4A C13A C12A 113.4(11)
C5A C14A C13A 116.4(11)
C5A C14A Se3A 106.3(8)
C13A C14A Se3A 137.1(9)
C5A C14A S3A 106.3(8)
C13A C14A S3A 137.1(9)
C6A C15A C16A 118.3(10)
C6A C15A Se3A 108.1(7)
C16A C15A Se3A 133.1(9)
C6A C15A S3A 108.1(7)
C16A C15A S3A 133.1(9)
O5A C16A C15A 120.4(11)
O5A C16A C17A 119.0(10)
C15A C16A C17A 120.7(10)
O6A C17A C16A 113.7(11)
O6A C17A C18A 124.5(11)
C16A C17A C18A 121.6(10)
C1A C18A C17A 114.5(10)
C1A C18A Se1A 108.5(8)
C17A C18A Se1A 136.7(8)
C1A C18A S1A 108.5(8)
C17A C18A S1A 136.7(8)
O1A C19A C20A 108.8(10)
C21A C20A C19A 112.8(19)
C20A C21A C22A 113.6(19)
O2A C23A C24A 108.8(9)
C23A C24A C25A 115.3(9)
C24A C25A C26A 114.8(12)
C28A C27A O3A 112.8(12)
C27A C28A C29A 117(2)
C28A C29A C30A 98(2)
O4A C31A C32A 108.3(11)
C33A C32A C31A 116.7(16)
C32A C33A C34A 109(2)
O5A C35A C36A 114.8(13)
C37A C36A C35A 105(3)
C36A C37A C38A 100(3)
O6A C39A C40A 108.2(10)
C39A C40A C41A 113.3(10)
C42A C41A C40A 111.7(11)
C8A O1A C19A 117.6(8)
C9A O2A C23A 119.3(8)
C12A O3A C27A 115.0(8)
C13A O4A C31A 118.3(9)
C16A O5A C35A 115.0(9)
C17A O6A C39A 118.6(9)
C7A S1A C18A 88.7(5)
C11A S2A C10A 89.5(5)
C15A S3A C14A 90.3(5)
C7A Se1A C18A 88.7(5)
C11A Se2A C10A 89.5(5)
C15A Se3A C14A 90.3(5)
C6B C1B C18B 124.9(10)
C6B C1B C2B 118.9(11)
C18B C1B C2B 115.3(11)
C7B C2B C3B 119.9(10)
C7B C2B C1B 117.5(10)
C3B C2B C1B 121.0(11)
C2B C3B C10B 124.7(11)
C2B C3B C4B 119.8(10)
C10B C3B C4B 114.3(10)
C5B C4B C11B 122.5(11)
C5B C4B C3B 119.1(10)
C11B C4B C3B 116.8(11)
C6B C5B C4B 119.9(11)
C6B C5B C14B 117.2(10)
C4B C5B C14B 121.4(11)
C15B C6B C1B 121.1(11)
C15B C6B C5B 116.1(11)
C1B C6B C5B 121.3(10)
C2B C7B C8B 119.5(10)
C2B C7B Se1B 109.1(8)
C8B C7B Se1B 131.3(8)
C2B C7B S1B 109.1(8)
C8B C7B S1B 131.3(8)
O1B C8B C9B 120.7(10)
O1B C8B C7B 119.1(10)
C9B C8B C7B 119.7(11)
O2B C9B C8B 115.3(10)
O2B C9B C10B 124.1(10)
C8B C9B C10B 120.5(10)
C3B C10B C9B 115.6(10)
C3B C10B Se2B 109.8(8)
C9B C10B Se2B 133.9(8)
C3B C10B S2B 109.8(8)
C9B C10B S2B 133.9(8)
C12B C11B C4B 116.4(11)
C12B C11B Se2B 134.0(9)
C4B C11B Se2B 109.4(9)
C12B C11B S2B 134.0(9)
C4B C11B S2B 109.4(9)
C11B C12B O3B 119.1(10)
C11B C12B C13B 121.2(11)
O3B C12B C13B 119.3(10)
C14B C13B O4B 124.6(10)
C14B C13B C12B 121.9(11)
O4B C13B C12B 113.3(10)
C13B C14B C5B 116.3(10)
C13B C14B Se3B 136.1(9)
C5B C14B Se3B 107.2(8)
C13B C14B S3B 136.1(9)
C5B C14B S3B 107.2(8)
C6B C15B C16B 117.3(10)
C6B C15B Se3B 110.3(9)
C16B C15B Se3B 132.0(8)
C6B C15B S3B 110.3(9)
C16B C15B S3B 132.0(8)
O5B C16B C17B 120.6(10)
O5B C16B C15B 118.7(10)
C17B C16B C15B 120.5(9)
O6B C17B C16B 114.3(10)
O6B C17B C18B 123.1(10)
C16B C17B C18B 122.3(10)
C1B C18B C17B 113.8(10)
C1B C18B Se1B 108.7(8)
C17B C18B Se1B 136.9(8)
C1B C18B S1B 108.7(8)
C17B C18B S1B 136.9(8)
C20B C19B O1B 111.6(10)
C21B C20B C19B 137.6(16)
C20B C21B C22B 133.6(17)
O2B C23B C24B 107.6(9)
C23B C24B C25B 114.3(11)
C26B C25B C24B 110.8(13)
O3B C27B C28B 111.0(10)
C29B C28B C27B 118.9(16)
C28B C29B C30B 109.5(17)
O4B C31B C32B 107.3(10)
C33B C32B C31B 115.5(13)
C32B C33B C34B 112.3(18)
O5B C35B C36B 110.7(10)
C37B C36B C35B 111.6(11)
C38B C37B C36B 109.6(12)
O6B C39B C40B 106.5(9)
C39B C40B C41B 115.8(10)
C42B C41B C40B 113.8(12)
C8B O1B C19B 114.5(8)
C9B O2B C23B 117.4(8)
C12B O3B C27B 116.0(8)
C13B O4B C31B 118.0(9)
C16B O5B C35B 118.6(8)
C17B O6B C39B 116.7(8)
C7B S1B C18B 89.1(5)
C11B S2B C10B 89.3(5)
C15B S3B C14B 88.9(5)
C7B Se1B C18B 89.1(5)
C11B Se2B C10B 89.3(5)
C15B Se3B C14B 88.9(5)
C18C C1C C6C 122.5(10)
C18C C1C C2C 114.4(10)
C6C C1C C2C 121.3(10)
C7C C2C C3C 122.0(10)
C7C C2C C1C 117.7(10)
C3C C2C C1C 118.5(10)
C2C C3C C4C 120.7(10)
C2C C3C C10C 123.2(11)
C4C C3C C10C 114.8(10)
C5C C4C C11C 121.8(10)
C5C C4C C3C 120.4(10)
C11C C4C C3C 116.4(10)
C14C C5C C4C 122.8(11)
C14C C5C C6C 116.4(10)
C4C C5C C6C 119.1(10)
C15C C6C C1C 122.9(10)
C15C C6C C5C 115.8(10)
C1C C6C C5C 120.0(10)
C2C C7C C8C 115.1(10)
C2C C7C Se1C 109.5(8)
C8C C7C Se1C 135.3(9)
C2C C7C S1C 109.5(8)
C8C C7C S1C 135.3(9)
O1C C8C C9C 117.7(11)
O1C C8C C7C 117.4(11)
C9C C8C C7C 124.4(10)
O2C C9C C8C 113.6(10)
O2C C9C C10C 126.9(9)
C8C C9C C10C 119.4(10)
C3C C10C C9C 115.5(9)
C3C C10C Se2C 109.3(8)
C9C C10C Se2C 134.7(8)
C3C C10C S2C 109.3(8)
C9C C10C S2C 134.7(8)
C4C C11C C12C 115.9(10)
C4C C11C Se2C 109.3(8)
C12C C11C Se2C 134.4(8)
C4C C11C S2C 109.3(8)
C12C C11C S2C 134.4(8)
O3C C12C C13C 120.7(10)
O3C C12C C11C 117.2(10)
C13C C12C C11C 122.0(10)
O4C C13C C12C 114.7(10)
O4C C13C C14C 124.4(10)
C12C C13C C14C 120.8(10)
C5C C14C C13C 116.7(10)
C5C C14C Se3C 108.1(8)
C13C C14C Se3C 134.4(8)
C5C C14C S3C 108.1(8)
C13C C14C S3C 134.4(8)
C6C C15C C16C 116.7(10)
C6C C15C Se3C 110.2(8)
C16C C15C Se3C 132.8(9)
C6C C15C S3C 110.2(8)
C16C C15C S3C 132.8(9)
C17C C16C O5C 117.5(9)
C17C C16C C15C 121.5(10)
O5C C16C C15C 120.8(10)
O6C C17C C16C 116.7(10)
O6C C17C C18C 122.8(11)
C16C C17C C18C 120.2(10)
C1C C18C C17C 115.8(10)
C1C C18C Se1C 108.7(8)
C17C C18C Se1C 135.2(8)
C1C C18C S1C 108.7(8)
C17C C18C S1C 135.2(8)
O1C C19C C20C 108.4(11)
C21C C20C C19C 112.1(19)
C22C C21C C20C 102(3)
O2C C23C C24C 107.5(9)
C25C C24C C23C 116.0(9)
C26C C25C C24C 114.6(15)
O3C C27C C28C 106.4(10)
C27C C28C C29C 99.2(15)
C30C C29C C28C 98(2)
O4C C31C C32C 108.8(10)
C33C C32C C31C 114.1(12)
C34C C33C C32C 136(3)
O5C C35C C36C 112.7(12)
C35C C36C C37C 109.8(16)
C38C C37C C36C 111.3(19)
O6C C39C C40C 108.2(8)
C41C C40C C39C 114.3(9)
C42C C41C C40C 116.1(10)
C8C O1C C19C 114.4(8)
C9C O2C C23C 117.2(8)
C12C O3C C27C 115.7(9)
C13C O4C C31C 118.2(8)
C16C O5C C35C 114.7(8)
C17C O6C C39C 118.9(8)
C7C S1C C18C 89.1(5)
C11C S2C C10C 89.7(5)
C15C S3C C14C 89.2(5)
C7C Se1C C18C 89.1(5)
C11C Se2C C10C 89.7(5)
C15C Se3C C14C 89.2(5)
C6D C1D C2D 120.7(11)
C6D C1D C18D 123.0(9)
C2D C1D C18D 115.5(9)
C7D C2D C1D 116.9(10)
C7D C2D C3D 119.5(10)
C1D C2D C3D 121.8(10)
C10D C3D C2D 126.2(11)
C10D C3D C4D 113.6(10)
C2D C3D C4D 118.9(11)
C11D C4D C5D 121.5(10)
C11D C4D C3D 117.3(11)
C5D C4D C3D 118.8(11)
C14D C5D C4D 122.2(10)
C14D C5D C6D 116.1(10)
C4D C5D C6D 121.0(10)
C15D C6D C1D 124.3(10)
C15D C6D C5D 114.9(10)
C1D C6D C5D 118.7(10)
C2D C7D C8D 118.0(10)
C2D C7D Se1D 109.1(8)
C8D C7D Se1D 132.6(8)
C2D C7D S1D 109.1(8)
C8D C7D S1D 132.6(8)
O1D C8D C9D 122.5(10)
O1D C8D C7D 116.5(10)
C9D C8D C7D 120.9(10)
O2D C9D C8D 113.8(10)
O2D C9D C10D 125.6(11)
C8D C9D C10D 120.3(10)
C3D C10D C9D 114.8(10)
C3D C10D Se2D 110.9(8)
C9D C10D Se2D 133.8(9)
C3D C10D S2D 110.9(8)
C9D C10D S2D 133.8(9)
C4D C11D C12D 118.4(11)
C4D C11D Se2D 109.0(8)
C12D C11D Se2D 132.5(10)
C4D C11D S2D 109.0(8)
C12D C11D S2D 132.5(10)
O3D C12D C11D 118.7(11)
O3D C12D C13D 121.0(10)
C11D C12D C13D 119.7(11)
O4D C13D C14D 124.6(11)
O4D C13D C12D 114.0(11)
C14D C13D C12D 121.3(10)
C5D C14D C13D 116.5(10)
C5D C14D Se3D 107.7(8)
C13D C14D Se3D 135.0(9)
C5D C14D S3D 107.7(8)
C13D C14D S3D 135.0(9)
C6D C15D C16D 114.5(9)
C6D C15D Se3D 111.0(8)
C16D C15D Se3D 134.3(8)
C6D C15D S3D 111.0(8)
C16D C15D S3D 134.3(8)
O5D C16D C17D 121.5(10)
O5D C16D C15D 117.2(9)
C17D C16D C15D 121.1(10)
C16D C17D O6D 114.0(9)
C16D C17D C18D 123.5(10)
O6D C17D C18D 122.5(9)
C1D C18D C17D 113.3(9)
C1D C18D Se1D 109.3(7)
C17D C18D Se1D 136.6(8)
C1D C18D S1D 109.3(7)
C17D C18D S1D 136.6(8)
O1D C19D C20D 107.2(8)
C21D C20D C19D 118.0(11)
C20D C21D C22D 111.3(12)
O2D C23D C24D 108.4(9)
C23D C24D C25D 113.9(10)
C26D C25D C24D 114.2(13)
O3D C27D C28D 109.7(12)
C29D C28D C27D 115(3)
C30D C29D C28D 147(4)
O4D C31D C32D 108.7(11)
C31D C32D C33D 111.8(14)
C34D C33D C32D 124(3)
O5D C35D C36D 108.4(10)
C37D C36D C35D 115.7(13)
C36D C37D C38D 111.8(15)
O6D C39D C40D 109.3(9)
C39D C40D C41D 114.9(8)
C42D C41D C40D 112.0(10)
C8D O1D C19D 115.3(7)
C9D O2D C23D 117.7(9)
C12D O3D C27D 114.1(9)
C13D O4D C31D 118.6(9)
C16D O5D C35D 116.4(8)
C17D O6D C39D 119.7(8)
C18D S1D C7D 88.8(4)
C10D S2D C11D 88.6(5)
C15D S3D C14D 90.0(5)
C18D Se1D C7D 88.8(4)
C10D Se2D C11D 88.6(5)
C15D Se3D C14D 90.0(5)

loop_
_geom_bond_atom_site_label_1
_geom_bond_atom_site_label_2
_geom_bond_distance
C1A C18A 1.378(13)
C1A C2A 1.391(14)
C1A C6A 1.432(14)
C2A C3A 1.378(14)
C2A C7A 1.383(14)
C3A C10A 1.382(14)
C3A C4A 1.429(14)
C4A C11A 1.398(13)
C4A C5A 1.400(14)
C5A C14A 1.383(14)
C5A C6A 1.396(13)
C6A C15A 1.356(13)
C7A C8A 1.440(14)
C7A Se1A 1.847(10)
C7A S1A 1.847(10)
C8A O1A 1.359(11)
C8A C9A 1.416(14)
C9A O2A 1.373(12)
C9A C10A 1.432(14)
C10A Se2A 1.867(10)
C10A S2A 1.867(10)
C11A C12A 1.394(14)
C11A Se2A 1.823(10)
C11A S2A 1.823(10)
C12A O3A 1.392(12)
C12A C13A 1.407(15)
C13A C14A 1.385(14)
C13A O4A 1.393(12)
C14A Se3A 1.886(11)
C14A S3A 1.886(11)
C15A C16A 1.401(13)
C15A Se3A 1.868(10)
C15A S3A 1.868(10)
C16A O5A 1.358(12)
C16A C17A 1.427(15)
C17A O6A 1.351(11)
C17A C18A 1.434(14)
C18A Se1A 1.859(11)
C18A S1A 1.859(11)
C19A O1A 1.437(11)
C19A C20A 1.54(2)
C20A C21A 1.37(2)
C21A C22A 1.54(2)
C23A O2A 1.428(11)
C23A C24A 1.493(13)
C24A C25A 1.523(14)
C25A C26A 1.522(19)
C27A C28A 1.41(2)
C27A O3A 1.449(12)
C28A C29A 1.44(2)
C29A C30A 1.64(3)
C31A O4A 1.407(13)
C31A C32A 1.546(19)
C32A C33A 1.41(2)
C33A C34A 1.66(2)
C35A O5A 1.442(14)
C35A C36A 1.52(2)
C36A C37A 1.36(3)
C37A C38A 1.65(3)
C39A O6A 1.439(12)
C39A C40A 1.508(13)
C40A C41A 1.544(14)
C41A C42A 1.542(15)
C1B C6B 1.387(14)
C1B C18B 1.400(13)
C1B C2B 1.400(13)
C2B C7B 1.361(13)
C2B C3B 1.377(13)
C3B C10B 1.381(13)
C3B C4B 1.424(14)
C4B C5B 1.392(14)
C4B C11B 1.396(14)
C5B C6B 1.392(14)
C5B C14B 1.395(14)
C6B C15B 1.368(13)
C7B C8B 1.428(13)
C7B Se1B 1.870(9)
C7B S1B 1.870(9)
C8B O1B 1.363(12)
C8B C9B 1.402(14)
C9B O2B 1.384(12)
C9B C10B 1.442(13)
C10B Se2B 1.893(10)
C10B S2B 1.893(10)
C11B C12B 1.379(14)
C11B Se2B 1.840(12)
C11B S2B 1.840(12)
C12B O3B 1.386(11)
C12B C13B 1.421(14)
C13B C14B 1.389(14)
C13B O4B 1.393(13)
C14B Se3B 1.904(10)
C14B S3B 1.904(10)
C15B C16B 1.431(14)
C15B Se3B 1.854(11)
C15B S3B 1.854(11)
C16B O5B 1.366(11)
C16B C17B 1.407(14)
C17B O6B 1.370(11)
C17B C18B 1.422(14)
C18B Se1B 1.873(11)
C18B S1B 1.873(11)
C19B C20B 1.424(17)
C19B O1B 1.430(11)
C20B C21B 1.210(18)
C21B C22B 1.455(19)
C23B O2B 1.433(12)
C23B C24B 1.490(14)
C24B C25B 1.526(16)
C25B C26B 1.52(2)
C27B O3B 1.439(11)
C27B C28B 1.554(15)
C28B C29B 1.386(16)
C29B C30B 1.566(13)
C31B O4B 1.469(13)
C31B C32B 1.530(16)
C32B C33B 1.420(18)
C33B C34B 1.52(2)
C35B O5B 1.442(12)
C35B C36B 1.516(15)
C36B C37B 1.510(17)
C37B C38B 1.505(17)
C39B O6B 1.457(11)
C39B C40B 1.497(14)
C40B C41B 1.538(14)
C41B C42B 1.515(17)
C1C C18C 1.369(13)
C1C C6C 1.382(14)
C1C C2C 1.410(13)
C2C C7C 1.364(13)
C2C C3C 1.402(13)
C3C C4C 1.408(14)
C3C C10C 1.410(13)
C4C C5C 1.391(13)
C4C C11C 1.401(14)
C5C C14C 1.375(13)
C5C C6C 1.425(14)
C6C C15C 1.357(13)
C7C C8C 1.410(14)
C7C Se1C 1.821(11)
C7C S1C 1.821(11)
C8C O1C 1.402(12)
C8C C9C 1.408(14)
C9C O2C 1.365(12)
C9C C10C 1.412(14)
C10C Se2C 1.869(10)
C10C S2C 1.869(10)
C11C C12C 1.412(14)
C11C Se2C 1.851(10)
C11C S2C 1.851(10)
C12C O3C 1.382(12)
C12C C13C 1.400(14)
C13C O4C 1.357(11)
C13C C14C 1.418(14)
C14C Se3C 1.889(10)
C14C S3C 1.889(10)
C15C C16C 1.413(13)
C15C Se3C 1.855(11)
C15C S3C 1.855(11)
C16C C17C 1.388(14)
C16C O5C 1.396(11)
C17C O6C 1.352(12)
C17C C18C 1.447(13)
C18C Se1C 1.899(10)
C18C S1C 1.899(10)
C19C O1C 1.421(14)
C19C C20C 1.51(2)
C20C C21C 1.46(3)
C21C C22C 1.38(4)
C23C O2C 1.435(12)
C23C C24C 1.508(13)
C24C C25C 1.507(15)
C25C C26C 1.414(18)
C27C O3C 1.472(12)
C27C C28C 1.555(14)
C28C C29C 1.562(16)
C29C C30C 1.478(17)
C31C O4C 1.425(12)
C31C C32C 1.521(15)
C32C C33C 1.514(19)
C33C C34C 1.07(2)
C35C O5C 1.401(15)
C35C C36C 1.446(17)
C36C C37C 1.47(2)
C37C C38C 1.442(19)
C39C O6C 1.425(11)
C39C C40C 1.522(13)
C40C C41C 1.519(12)
C41C C42C 1.484(15)
C1D C6D 1.383(13)
C1D C2D 1.389(13)
C1D C18D 1.401(13)
C2D C7D 1.380(13)
C2D C3D 1.388(14)
C3D C10D 1.365(14)
C3D C4D 1.429(14)
C4D C11D 1.358(14)
C4D C5D 1.402(14)
C5D C14D 1.397(13)
C5D C6D 1.427(13)
C6D C15D 1.373(13)
C7D C8D 1.436(14)
C7D Se1D 1.872(10)
C7D S1D 1.872(10)
C8D O1D 1.384(11)
C8D C9D 1.404(14)
C9D O2D 1.353(11)
C9D C10D 1.456(14)
C10D Se2D 1.860(10)
C10D S2D 1.860(10)
C11D C12D 1.414(13)
C11D Se2D 1.863(11)
C11D S2D 1.863(11)
C12D O3D 1.363(12)
C12D C13D 1.427(15)
C13D O4D 1.357(11)
C13D C14D 1.402(14)
C14D Se3D 1.883(11)
C14D S3D 1.883(11)
C15D C16D 1.435(13)
C15D Se3D 1.823(10)
C15D S3D 1.823(10)
C16D O5D 1.372(11)
C16D C17D 1.389(13)
C17D O6D 1.392(11)
C17D C18D 1.435(13)
C18D Se1D 1.869(10)
C18D S1D 1.869(10)
C19D O1D 1.458(10)
C19D C20D 1.523(14)
C20D C21D 1.487(16)
C21D C22D 1.529(17)
C23D O2D 1.431(11)
C23D C24D 1.488(14)
C24D C25D 1.534(16)
C25D C26D 1.46(2)
C27D O3D 1.454(13)
C27D C28D 1.461(19)
C28D C29D 1.35(4)
C29D C30D 1.21(3)
C31D O4D 1.416(13)
C31D C32D 1.491(15)
C32D C33D 1.51(2)
C33D C34D 1.05(4)
C35D O5D 1.435(12)
C35D C36D 1.515(15)
C36D C37D 1.437(18)
C37D C38D 1.50(2)
C39D O6D 1.416(11)
C39D C40D 1.513(14)
C40D C41D 1.542(13)
C41D C42D 1.535(15)
